data_1572905
loop_
_publ_author_name
'Maniaki, Diamantoula'
'Sickinger, Annika'
'Barrios, Leon&#xed; A'
'Aguil&#xe0;, David'
'Roubeau, Olivier'
'Guyot, Yannick'
'Riob&#xe9;, Fran&#xe7;ois'
'Maury, Olivier'
'Abad Gal&#xe1;n, Laura'
'Arom&#xed;, Guillem'

_publ_section_title
;
 Energy exchange between Nd<sup>3+</sup> and Er<sup>3+</sup> centers
 within molecular complexes.
;
_journal_issue 44
_journal_name_full 'Chemical science'
_journal_page_first 18295
_journal_page_last 18302
_journal_paper_doi 10.1039/d4sc03994g
_journal_volume 15
_journal_year 2024
_chemical_formula_moiety 'C105 H69 Er2 N5 Nd O18, 11(C5 H5 N), N O3'
_chemical_formula_sum 'C160 H124 Er2 N17 Nd O21'
_chemical_formula_weight 3099.51
_space_group_crystal_system triclinic
_space_group_IT_number 2
_space_group_name_Hall '-P 1'
_space_group_name_H-M_alt 'P -1'
_atom_sites_solution_hydrogens mixed
_audit_creation_method SHELXL-2019/3
_audit_update_record
;
2024-04-28 deposited with the CCDC.	2024-10-16 downloaded from the CCDC.
;
_cell_angle_alpha 108.849(5)
_cell_angle_beta 108.693(5)
_cell_angle_gamma 92.157(5)
_cell_formula_units_Z 2
_cell_length_a 16.4316(16)
_cell_length_b 19.5670(17)
_cell_length_c 23.352(2)
_cell_measurement_reflns_used 9848
_cell_measurement_temperature 100(2)
_cell_measurement_theta_max 25.84
_cell_measurement_theta_min 2.57
_cell_volume 6646.6(11)
_computing_cell_refinement 'SAINT (Bruker)'
_computing_data_collection 'Bruker APEX 2'
_computing_data_reduction 'SAINT (Bruker)'
_computing_structure_refinement 'SHELXL-2019/2 (Sheldrick, 2019)'
_computing_structure_solution 'SHELXT 2018/2 (Sheldrick, 2018)'
_diffrn_ambient_temperature 100(2)
_diffrn_measured_fraction_theta_full 0.997
_diffrn_measured_fraction_theta_max 0.997
_diffrn_measurement_device_type 'Bruker APEX II QUAZAR'
_diffrn_measurement_method '\f and \w rotation with narrow frames'
_diffrn_radiation_source 'multilayer monochromator ImuS'
_diffrn_radiation_type MoK\a
_diffrn_radiation_wavelength 0.71073
_diffrn_reflns_av_R_equivalents 0.0894
_diffrn_reflns_av_unetI/netI 0.0853
_diffrn_reflns_Laue_measured_fraction_full 0.997
_diffrn_reflns_Laue_measured_fraction_max 0.997
_diffrn_reflns_limit_h_max 19
_diffrn_reflns_limit_h_min -17
_diffrn_reflns_limit_k_max 23
_diffrn_reflns_limit_k_min -22
_diffrn_reflns_limit_l_max 26
_diffrn_reflns_limit_l_min -27
_diffrn_reflns_number 88536
_diffrn_reflns_point_group_measured_fraction_full 0.997
_diffrn_reflns_point_group_measured_fraction_max 0.997
_diffrn_reflns_theta_full 24.713
_diffrn_reflns_theta_max 24.713
_diffrn_reflns_theta_min 1.728
_exptl_absorpt_coefficient_mu 1.716
_exptl_absorpt_correction_T_max 0.7453
_exptl_absorpt_correction_T_min 0.3002
_exptl_absorpt_correction_type multi-scan
_exptl_absorpt_process_details 'SADABS-2016/2 - Bruker AXS'
_exptl_crystal_colour yellow
_exptl_crystal_density_diffrn 1.549
_exptl_crystal_description plate
_exptl_crystal_F_000 3134
_exptl_crystal_size_max 0.150
_exptl_crystal_size_mid 0.100
_exptl_crystal_size_min 0.080
_refine_diff_density_max 1.555
_refine_diff_density_min -2.466
_refine_diff_density_rms 0.134
_refine_ls_extinction_method none
_refine_ls_goodness_of_fit_ref 1.026
_refine_ls_hydrogen_treatment constr
_refine_ls_matrix_type full
_refine_ls_number_parameters 1909
_refine_ls_number_reflns 22606
_refine_ls_number_restraints 1019
_refine_ls_restrained_S_all 1.012
_refine_ls_R_factor_all 0.0833
_refine_ls_R_factor_gt 0.0558
_refine_ls_shift/su_max 0.003
_refine_ls_shift/su_mean 0.000
_refine_ls_structure_factor_coef Fsqd
_refine_ls_weighting_details 'w=1/[\s^2^(Fo^2^)+(0.0491P)^2^+30.8098P] where P=(Fo^2^+2Fc^2^)/3'
_refine_ls_weighting_scheme calc
_refine_ls_wR_factor_gt 0.1320
_refine_ls_wR_factor_ref 0.1499
_reflns_Friedel_coverage 0.000
_reflns_number_gt 16335
_reflns_number_total 22606
_reflns_threshold_expression 'I > 2\s(I)'
_cod_data_source_file d4sc03994g2.cif
_cod_data_source_block md103
_cod_depositor_comments 'Adding full bibliography for 1572905.cif.'
_cod_database_code 1572905
_shelx_shelxl_version_number 2019/3
_shelx_space_group_comment
;
The symmetry employed for this shelxl refinement is uniquely defined
by the following loop, which should always be used as a source of
symmetry information in preference to the above space-group names.
They are only intended as comments.
;
_shelx_estimated_absorpt_t_min 0.783
_shelx_estimated_absorpt_t_max 0.875

loop_
_space_group_symop_operation_xyz
'x, y, z'
'-x, -y, -z'

loop_
_atom_site_label
_atom_site_type_symbol
_atom_site_fract_x
_atom_site_fract_y
_atom_site_fract_z
_atom_site_U_iso_or_equiv
_atom_site_adp_type
_atom_site_occupancy
_atom_site_site_symmetry_order
_atom_site_calc_flag
_atom_site_refinement_flags_posn
_atom_site_refinement_flags_adp
_atom_site_refinement_flags_occupancy
_atom_site_disorder_assembly
_atom_site_disorder_group
Er1 Er 0.27331(2) 0.84504(2) 0.97296(2) 0.02894(10) Uani 1 1 d D . . . .
Er2 Er 0.15524(2) 0.54818(2) 0.62491(2) 0.02948(10) Uani 1 1 d D . . . .
Nd1 Nd 0.20836(2) 0.68965(2) 0.80160(2) 0.02795(11) Uani 1 1 d . . . . .
O1 O 0.3322(3) 0.9445(2) 1.0707(2) 0.0381(12) Uani 1 1 d . . . . .
O2 O 0.3813(4) 1.0645(3) 1.1185(3) 0.0517(15) Uani 1 1 d . . . . .
O3 O 0.3149(3) 0.8101(2) 0.8827(2) 0.0309(11) Uani 1 1 d . . . . .
O4 O 0.3512(3) 0.7032(2) 0.7932(2) 0.0310(11) Uani 1 1 d . . . . .
O5 O 0.1859(3) 0.9311(3) 0.9702(2) 0.0376(12) Uani 1 1 d . . . . .
O6 O 0.1477(3) 0.7951(2) 0.8793(2) 0.0351(12) Uani 1 1 d . . . . .
O7 O 0.0916(3) 0.5969(2) 0.7016(2) 0.0312(11) Uani 1 1 d . . . . .
O8 O 0.0617(3) 0.4543(2) 0.6153(2) 0.0346(12) Uani 1 1 d . . . . .
O9 O 0.2165(3) 0.7942(2) 1.0303(2) 0.0347(12) Uani 1 1 d . . . . .
O10 O 0.2576(3) 0.7188(2) 0.9242(2) 0.0287(11) Uani 1 1 d . . . . .
O11 O 0.2450(3) 0.5634(2) 0.7328(2) 0.0301(11) Uani 1 1 d . . . . .
O12 O 0.2655(3) 0.4823(3) 0.6188(2) 0.0341(12) Uani 1 1 d . . . . .
O13 O 0.1260(3) 0.4788(3) 0.5149(2) 0.0377(12) Uani 1 1 d . . . . .
O14 O 0.1953(4) 0.4436(3) 0.4446(3) 0.0489(14) Uani 1 1 d . . . . .
O15 O 0.2068(3) 0.6713(2) 0.6822(2) 0.0331(11) Uani 1 1 d . . . . .
O16 O 0.1913(3) 0.7967(3) 0.7664(2) 0.0384(13) Uani 1 1 d . . . . .
O17 O 0.4059(3) 0.8189(2) 1.0268(2) 0.0321(11) Uani 1 1 d G . . . .
H17A H 0.429107 0.828231 1.068131 0.048 Uiso 1 1 d DG U . . .
H17B H 0.437455 0.789572 1.010080 0.048 Uiso 1 1 d DG U . . .
O18 O 0.0338(3) 0.5906(3) 0.5708(2) 0.0370(12) Uani 1 1 d G . . . .
H18A H -0.012564 0.563238 0.539782 0.056 Uiso 1 1 d DG U . . .
H18B H 0.016531 0.631809 0.586620 0.056 Uiso 1 1 d DG U . . .
N1 N 0.3618(4) 0.9399(3) 0.9664(3) 0.0314(14) Uani 1 1 d . . . . .
N2 N 0.0339(4) 0.7008(3) 0.7726(3) 0.0341(14) Uani 1 1 d . . . . .
N3 N 0.3031(4) 0.6017(3) 0.8600(3) 0.0260(12) Uani 1 1 d . . . . .
N4 N 0.2226(4) 0.6070(3) 0.5730(3) 0.0326(14) Uani 1 1 d . . . . .
N5 N 0.1172(4) 0.5960(3) 0.8315(3) 0.0307(14) Uani 1 1 d . . . . .
C1 C 0.3618(5) 1.0061(4) 1.0725(4) 0.0393(19) Uani 1 1 d . . . . .
C2 C 0.3759(5) 1.0066(4) 1.0122(4) 0.0358(18) Uani 1 1 d . . . . .
C3 C 0.4063(5) 1.0673(4) 1.0027(4) 0.0384(19) Uani 1 1 d . . . . .
H3 H 0.413060 1.114741 1.033652 0.046 Uiso 1 1 calc R U . . .
C4 C 0.4266(5) 1.0589(4) 0.9487(4) 0.042(2) Uani 1 1 d . . . . .
H4 H 0.446261 1.100552 0.941380 0.050 Uiso 1 1 calc R U . . .
C5 C 0.4183(5) 0.9888(4) 0.9044(4) 0.0379(18) Uani 1 1 d . . . . .
H5 H 0.435396 0.981473 0.867855 0.045 Uiso 1 1 calc R U . . .
C6 C 0.3843(5) 0.9304(4) 0.9154(4) 0.0334(17) Uani 1 1 d . . . . .
C7 C 0.3697(5) 0.8509(4) 0.8738(3) 0.0303(16) Uani 1 1 d . . . . .
C8 C 0.4153(5) 0.8263(4) 0.8332(3) 0.0319(17) Uani 1 1 d . . . . .
H8 H 0.453407 0.860743 0.829219 0.038 Uiso 1 1 calc R U . . .
C9 C 0.4075(5) 0.7505(4) 0.7968(3) 0.0304(16) Uani 1 1 d . . . . .
C10 C 0.4666(5) 0.7268(4) 0.7613(3) 0.0341(17) Uani 1 1 d . . . . .
C11 C 0.4407(5) 0.6608(4) 0.7105(3) 0.0354(17) Uani 1 1 d . . . . .
H11 H 0.387329 0.631878 0.701511 0.042 Uiso 1 1 calc R U . . .
C12 C 0.4909(5) 0.6353(4) 0.6719(3) 0.0393(19) Uani 1 1 d . . . . .
C13 C 0.4654(6) 0.5688(4) 0.6191(4) 0.043(2) Uani 1 1 d . . . . .
H13 H 0.411602 0.539685 0.608849 0.051 Uiso 1 1 calc R U . . .
C14 C 0.5147(6) 0.5450(5) 0.5825(4) 0.053(2) Uani 1 1 d . . . . .
H14 H 0.496083 0.499265 0.547735 0.064 Uiso 1 1 calc R U . . .
C15 C 0.5931(6) 0.5877(5) 0.5958(4) 0.056(2) Uani 1 1 d . . . . .
H15 H 0.628299 0.570568 0.570452 0.067 Uiso 1 1 calc R U . . .
C16 C 0.6197(6) 0.6543(5) 0.6452(4) 0.055(2) Uani 1 1 d . . . . .
H16 H 0.671678 0.684047 0.652439 0.066 Uiso 1 1 calc R U . . .
C17 C 0.5705(5) 0.6790(4) 0.6854(4) 0.0429(19) Uani 1 1 d . . . . .
C18 C 0.5973(6) 0.7452(5) 0.7391(4) 0.050(2) Uani 1 1 d . . . . .
H18 H 0.651568 0.773994 0.749772 0.060 Uiso 1 1 calc R U . . .
C19 C 0.5472(5) 0.7687(5) 0.7758(4) 0.045(2) Uani 1 1 d . . . . .
H19 H 0.566549 0.813591 0.811501 0.054 Uiso 1 1 calc R U . . .
C20 C 0.1543(5) 1.0695(4) 1.0071(4) 0.0425(19) Uani 1 1 d . . . . .
H20 H 0.211707 1.058598 1.020900 0.051 Uiso 1 1 calc R U . . .
C21 C 0.1392(6) 1.1425(4) 1.0340(4) 0.048(2) Uani 1 1 d . . . . .
C22 C 0.2077(6) 1.1990(4) 1.0800(4) 0.057(2) Uani 1 1 d . . . . .
H22 H 0.265425 1.188882 1.094241 0.068 Uiso 1 1 calc R U . . .
C23 C 0.1902(7) 1.2680(4) 1.1038(5) 0.065(3) Uani 1 1 d . . . . .
H23 H 0.235923 1.306408 1.134030 0.078 Uiso 1 1 calc R U . . .
C24 C 0.1047(7) 1.2823(5) 1.0837(5) 0.072(3) Uani 1 1 d . . . . .
H24 H 0.093463 1.330492 1.101174 0.087 Uiso 1 1 calc R U . . .
C25 C 0.0380(7) 1.2298(4) 1.0403(4) 0.057(3) Uani 1 1 d . . . . .
H25 H -0.019360 1.241051 1.027727 0.068 Uiso 1 1 calc R U . . .
C26 C 0.0535(6) 1.1576(4) 1.0136(4) 0.046(2) Uani 1 1 d . . . . .
C27 C -0.0131(5) 1.0995(4) 0.9669(4) 0.0418(19) Uani 1 1 d . . . . .
H27 H -0.071086 1.108907 0.952449 0.050 Uiso 1 1 calc R U . . .
C28 C 0.0037(5) 1.0311(4) 0.9425(4) 0.0386(18) Uani 1 1 d . . . . .
H28 H -0.042254 0.993347 0.911515 0.046 Uiso 1 1 calc R U . . .
C29 C 0.0896(5) 1.0156(4) 0.9627(4) 0.0351(17) Uani 1 1 d . . . . .
C30 C 0.1120(5) 0.9410(4) 0.9391(4) 0.0367(18) Uani 1 1 d . . . . .
C31 C 0.0547(5) 0.8855(4) 0.8854(4) 0.0375(18) Uani 1 1 d . . . . .
H31 H -0.001274 0.895323 0.864923 0.045 Uiso 1 1 calc R U . . .
C32 C 0.0748(5) 0.8158(4) 0.8598(4) 0.0361(18) Uani 1 1 d . . . . .
C33 C 0.0052(5) 0.7584(4) 0.8052(4) 0.0404(19) Uani 1 1 d . . . . .
C34 C -0.0822(6) 0.7619(5) 0.7926(4) 0.058(3) Uani 1 1 d . U . . .
H34 H -0.100765 0.803019 0.817241 0.070 Uiso 1 1 calc R U . . .
C35 C -0.1415(6) 0.7052(5) 0.7441(4) 0.065(3) Uani 1 1 d . U . . .
H35 H -0.201969 0.706916 0.734593 0.078 Uiso 1 1 calc R U . . .
C36 C -0.1143(5) 0.6455(4) 0.7090(4) 0.048(2) Uani 1 1 d . . . . .
H36 H -0.154958 0.606068 0.674668 0.057 Uiso 1 1 calc R U . . .
C37 C -0.0251(5) 0.6447(4) 0.7254(3) 0.0320(16) Uani 1 1 d . . . . .
C38 C 0.0111(5) 0.5830(4) 0.6930(3) 0.0337(17) Uani 1 1 d . . . . .
C39 C -0.0393(5) 0.5154(4) 0.6586(3) 0.0308(16) Uani 1 1 d . . . . .
H39 H -0.097678 0.510206 0.657197 0.037 Uiso 1 1 calc R U . . .
C40 C -0.0095(5) 0.4517(4) 0.6247(3) 0.0347(17) Uani 1 1 d . . . . .
C41 C -0.0624(5) 0.3785(4) 0.5982(4) 0.0390(18) Uani 1 1 d . . . . .
C42 C -0.0554(5) 0.3265(4) 0.5452(4) 0.0402(19) Uani 1 1 d . . . . .
H42 H -0.016742 0.338564 0.525958 0.048 Uiso 1 1 calc R U . . .
C43 C -0.1032(5) 0.2561(4) 0.5184(4) 0.042(2) Uani 1 1 d . . . . .
C44 C -0.0983(6) 0.2031(4) 0.4628(4) 0.050(2) Uani 1 1 d . . . . .
H44 H -0.060372 0.214705 0.442850 0.060 Uiso 1 1 calc R U . . .
C45 C -0.1465(7) 0.1360(5) 0.4373(4) 0.057(2) Uani 1 1 d . . . . .
H45 H -0.142271 0.100993 0.399597 0.068 Uiso 1 1 calc R U . . .
C46 C -0.2019(6) 0.1179(5) 0.4655(5) 0.060(3) Uani 1 1 d . . . . .
H46 H -0.235572 0.070479 0.447123 0.072 Uiso 1 1 calc R U . . .
C47 C -0.2084(6) 0.1667(4) 0.5187(5) 0.053(2) Uani 1 1 d . . . . .
H47 H -0.246639 0.152922 0.537522 0.064 Uiso 1 1 calc R U . . .
C48 C -0.1604(5) 0.2383(4) 0.5477(4) 0.0422(19) Uani 1 1 d . . . . .
C49 C -0.1664(6) 0.2923(4) 0.6026(4) 0.048(2) Uani 1 1 d . . . . .
H49 H -0.203185 0.280576 0.623345 0.058 Uiso 1 1 calc R U . . .
C50 C -0.1202(5) 0.3612(4) 0.6266(4) 0.044(2) Uani 1 1 d . . . . .
H50 H -0.127180 0.397468 0.662539 0.053 Uiso 1 1 calc R U . . .
C51 C 0.1475(5) 0.7726(4) 1.1165(4) 0.0413(19) Uani 1 1 d . . . . .
H51 H 0.131138 0.809268 1.098466 0.050 Uiso 1 1 calc R U . . .
C52 C 0.1130(6) 0.7653(5) 1.1624(4) 0.051(2) Uani 1 1 d . . . . .
C53 C 0.0544(7) 0.8088(6) 1.1811(5) 0.067(3) Uani 1 1 d . . . . .
H53 H 0.037376 0.845286 1.162905 0.080 Uiso 1 1 calc R U . . .
C54 C 0.0210(8) 0.8000(7) 1.2252(6) 0.086(4) Uani 1 1 d . . . . .
H54 H -0.018198 0.830703 1.238001 0.103 Uiso 1 1 calc R U . . .
C55 C 0.0446(9) 0.7453(7) 1.2519(6) 0.094(4) Uani 1 1 d . . . . .
H55 H 0.020022 0.738566 1.281748 0.113 Uiso 1 1 calc R U . . .
C56 C 0.1027(8) 0.7020(6) 1.2351(5) 0.073(3) Uani 1 1 d . . . . .
H56 H 0.118723 0.665319 1.253246 0.087 Uiso 1 1 calc R U . . .
C57 C 0.1388(6) 0.7121(5) 1.1902(4) 0.053(2) Uani 1 1 d . . . . .
C58 C 0.1992(6) 0.6693(5) 1.1719(4) 0.053(2) Uani 1 1 d . . . . .
H58 H 0.218750 0.634417 1.191543 0.063 Uiso 1 1 calc R U . . .
C59 C 0.2298(6) 0.6771(4) 1.1266(4) 0.044(2) Uani 1 1 d . . . . .
H59 H 0.269890 0.647005 1.114429 0.053 Uiso 1 1 calc R U . . .
C60 C 0.2032(5) 0.7295(4) 1.0970(3) 0.0360(17) Uani 1 1 d . . . . .
C61 C 0.2334(5) 0.7378(4) 1.0454(3) 0.0336(17) Uani 1 1 d . . . . .
C62 C 0.2717(5) 0.6824(4) 1.0132(3) 0.0285(16) Uani 1 1 d . . . . .
H62 H 0.292214 0.647527 1.032516 0.034 Uiso 1 1 calc R U . . .
C63 C 0.2813(5) 0.6757(3) 0.9559(3) 0.0292(16) Uani 1 1 d . . . . .
C64 C 0.3180(4) 0.6128(3) 0.9225(3) 0.0273(15) Uani 1 1 d . . . . .
C65 C 0.3676(5) 0.5706(4) 0.9547(4) 0.0336(17) Uani 1 1 d . . . . .
H65 H 0.378464 0.580533 0.999305 0.040 Uiso 1 1 calc R U . . .
C66 C 0.3995(5) 0.5154(4) 0.9204(3) 0.0384(19) Uani 1 1 d . . . . .
H66 H 0.433662 0.486169 0.941018 0.046 Uiso 1 1 calc R U . . .
C67 C 0.3824(5) 0.5019(4) 0.8561(4) 0.0369(18) Uani 1 1 d . . . . .
H67 H 0.403136 0.462327 0.831444 0.044 Uiso 1 1 calc R U . . .
C68 C 0.3343(5) 0.5466(3) 0.8270(3) 0.0289(16) Uani 1 1 d . . . . .
C69 C 0.3074(5) 0.5321(3) 0.7562(3) 0.0289(16) Uani 1 1 d . . . . .
C70 C 0.3503(5) 0.4857(4) 0.7218(3) 0.0355(18) Uani 1 1 d . . . . .
H70 H 0.398983 0.469076 0.745427 0.043 Uiso 1 1 calc R U . . .
C71 C 0.3272(5) 0.4616(4) 0.6547(3) 0.0341(17) Uani 1 1 d . . . . .
C72 C 0.3754(5) 0.4079(4) 0.6222(4) 0.0371(18) Uani 1 1 d . . . . .
C73 C 0.4494(5) 0.3874(4) 0.6559(4) 0.043(2) Uani 1 1 d . . . . .
H73 H 0.471445 0.407735 0.701754 0.052 Uiso 1 1 calc R U . . .
C74 C 0.4929(6) 0.3373(4) 0.6239(4) 0.045(2) Uani 1 1 d . . . . .
C75 C 0.5695(7) 0.3178(6) 0.6583(5) 0.068(3) Uani 1 1 d . . . . .
H75 H 0.592990 0.339693 0.704112 0.082 Uiso 1 1 calc R U . . .
C76 C 0.6110(7) 0.2676(6) 0.6269(6) 0.075(3) Uani 1 1 d . . . . .
H76 H 0.662144 0.253757 0.650664 0.090 Uiso 1 1 calc R U . . .
C77 C 0.5771(8) 0.2369(6) 0.5593(6) 0.078(3) Uani 1 1 d . . . . .
H77 H 0.605721 0.201768 0.537641 0.094 Uiso 1 1 calc R U . . .
C78 C 0.5044(6) 0.2558(5) 0.5237(5) 0.057(2) Uani 1 1 d . . . . .
H78 H 0.482892 0.234313 0.477844 0.068 Uiso 1 1 calc R U . . .
C79 C 0.4611(6) 0.3079(4) 0.5557(4) 0.047(2) Uani 1 1 d . . . . .
C80 C 0.3846(6) 0.3285(4) 0.5217(4) 0.047(2) Uani 1 1 d . . . . .
H80 H 0.361826 0.307982 0.475784 0.057 Uiso 1 1 calc R U . . .
C81 C 0.3424(6) 0.3780(4) 0.5537(4) 0.0410(19) Uani 1 1 d . . . . .
H81 H 0.291300 0.391964 0.530004 0.049 Uiso 1 1 calc R U . . .
C82 C 0.1800(5) 0.4881(4) 0.4884(3) 0.0385(19) Uani 1 1 d . . . . .
C83 C 0.2294(5) 0.5657(4) 0.5171(4) 0.0417(19) Uani 1 1 d . . . . .
C84 C 0.2780(6) 0.5933(5) 0.4889(4) 0.052(2) Uani 1 1 d . . . . .
H84 H 0.285268 0.563226 0.450313 0.062 Uiso 1 1 calc R U . . .
C85 C 0.3156(6) 0.6655(5) 0.5180(5) 0.060(3) Uani 1 1 d . . . . .
H85 H 0.349012 0.685732 0.499197 0.072 Uiso 1 1 calc R U . . .
C86 C 0.3056(6) 0.7092(5) 0.5745(4) 0.052(2) Uani 1 1 d . . . . .
H86 H 0.331095 0.759298 0.594480 0.062 Uiso 1 1 calc R U . . .
C87 C 0.2577(5) 0.6779(4) 0.6007(4) 0.0416(19) Uani 1 1 d . . . . .
C88 C 0.2394(5) 0.7144(4) 0.6602(3) 0.0360(18) Uani 1 1 d . . . . .
C89 C 0.2520(5) 0.7899(4) 0.6872(4) 0.0359(18) Uani 1 1 d . . . . .
H89 H 0.280322 0.817316 0.670113 0.043 Uiso 1 1 calc R U . . .
C90 C 0.2258(5) 0.8277(4) 0.7379(4) 0.045(2) Uani 1 1 d . U . . .
C91 C 0.2340(6) 0.9096(4) 0.7592(4) 0.053(2) Uani 1 1 d . U . . .
C92 C 0.2896(7) 0.9501(5) 0.7428(5) 0.073(2) Uani 1 1 d . U . . .
H92 H 0.318682 0.924609 0.715094 0.088 Uiso 1 1 calc R U . . .
C93 C 0.3033(9) 1.0256(5) 0.7655(6) 0.088(3) Uani 1 1 d . U . . .
H93 H 0.341664 1.051245 0.753686 0.106 Uiso 1 1 calc R U . . .
C94 C 0.2628(9) 1.0623(6) 0.8038(6) 0.095(3) Uani 1 1 d . U . . .
C95 C 0.2821(11) 1.1449(7) 0.8268(7) 0.114(3) Uani 1 1 d . U . . .
H95 H 0.322192 1.170947 0.816644 0.136 Uiso 1 1 calc R U . . .
C96 C 0.2378(11) 1.1756(8) 0.8617(8) 0.122(4) Uani 1 1 d . U . . .
H96 H 0.247237 1.227541 0.878919 0.146 Uiso 1 1 calc R U . . .
C97 C 0.1766(11) 1.1393(7) 0.8768(7) 0.118(3) Uani 1 1 d . U . . .
H97 H 0.146928 1.167210 0.902854 0.142 Uiso 1 1 calc R U . . .
C98 C 0.1584(10) 1.0621(7) 0.8540(6) 0.106(3) Uani 1 1 d . U . . .
H98 H 0.115126 1.037791 0.862621 0.127 Uiso 1 1 calc R U . . .
C99 C 0.2039(9) 1.0247(6) 0.8200(6) 0.090(2) Uani 1 1 d . U . . .
C100 C 0.1925(7) 0.9456(5) 0.7977(5) 0.071(3) Uani 1 1 d . . . . .
H100 H 0.155700 0.919397 0.810296 0.085 Uiso 1 1 calc R U . . .
C101 C 0.1078(5) 0.5227(4) 0.8026(3) 0.0330(17) Uani 1 1 d . . . . .
H101 H 0.132667 0.503919 0.770210 0.040 Uiso 1 1 calc R U . . .
C102 C 0.0639(5) 0.4741(4) 0.8180(4) 0.042(2) Uani 1 1 d . . . . .
H102 H 0.057752 0.422981 0.796132 0.050 Uiso 1 1 calc R U . . .
C103 C 0.0293(6) 0.5005(4) 0.8653(4) 0.050(2) Uani 1 1 d . . . . .
H103 H -0.000680 0.467771 0.877003 0.060 Uiso 1 1 calc R U . . .
C104 C 0.0381(6) 0.5744(4) 0.8955(4) 0.044(2) Uani 1 1 d . . . . .
H104 H 0.014228 0.593982 0.928390 0.053 Uiso 1 1 calc R U . . .
C105 C 0.0821(5) 0.6197(4) 0.8773(4) 0.0366(18) Uani 1 1 d . . . . .
H105 H 0.088001 0.670991 0.898454 0.044 Uiso 1 1 calc R U . . .
O19 O 0.4674(5) 0.5860(4) 1.1904(3) 0.077(2) Uani 1 1 d . . . . .
O20 O 0.3663(4) 0.5587(3) 1.0967(3) 0.0591(17) Uani 1 1 d . . . . .
O21 O 0.4921(4) 0.6148(3) 1.1150(3) 0.0576(16) Uani 1 1 d . . . . .
N6 N 0.4411(5) 0.5855(4) 1.1339(3) 0.0481(18) Uani 1 1 d . . . . .
N1S N 0.5127(4) 0.7238(4) 0.9904(3) 0.0443(17) Uani 1 1 d . . . . .
C1S C 0.5142(7) 0.7099(5) 0.9326(5) 0.062(3) Uani 1 1 d . . . . .
H1S H 0.479938 0.734426 0.906758 0.074 Uiso 1 1 calc R U . . .
C2S C 0.5622(8) 0.6622(7) 0.9069(5) 0.085(4) Uani 1 1 d . . . . .
H2S H 0.561356 0.654119 0.864350 0.103 Uiso 1 1 calc R U . . .
C3S C 0.6114(8) 0.6260(6) 0.9430(6) 0.085(4) Uani 1 1 d . . . . .
H3S H 0.645448 0.592406 0.926076 0.102 Uiso 1 1 calc R U . . .
C4S C 0.6110(7) 0.6389(6) 1.0034(6) 0.079(3) Uani 1 1 d . . . . .
H4S H 0.644105 0.614329 1.029749 0.095 Uiso 1 1 calc R U . . .
C5S C 0.5606(7) 0.6894(6) 1.0259(5) 0.070(3) Uani 1 1 d . . . . .
H5S H 0.560802 0.699478 1.068575 0.084 Uiso 1 1 calc R U . . .
N2S N 0.4415(10) 0.8380(8) 1.1538(5) 0.064(4) Uani 0.729(14) 1 d G U P A 1
C6S C 0.4593(9) 0.7751(7) 1.1678(5) 0.067(4) Uani 0.729(14) 1 d G U P A 1
H6SA H 0.483763 0.739556 1.142471 0.080 Uiso 0.729(14) 1 calc R U P A 1
C7S C 0.4414(8) 0.7643(5) 1.2188(5) 0.064(4) Uani 0.729(14) 1 d G U P A 1
H7SA H 0.453590 0.721316 1.228295 0.077 Uiso 0.729(14) 1 calc R U P A 1
C8S C 0.4056(9) 0.8164(6) 1.2558(5) 0.082(5) Uani 0.729(14) 1 d G U P A 1
H8SA H 0.393399 0.808969 1.290622 0.099 Uiso 0.729(14) 1 calc R U P A 1
C9S C 0.3878(9) 0.8793(6) 1.2418(5) 0.091(5) Uani 0.729(14) 1 d G U P A 1
H9SA H 0.363380 0.914861 1.267126 0.110 Uiso 0.729(14) 1 calc R U P A 1
C10S C 0.4057(10) 0.8901(6) 1.1908(5) 0.082(5) Uani 0.729(14) 1 d G U P A 1
H10A H 0.393552 0.933101 1.181302 0.099 Uiso 0.729(14) 1 calc R U P A 1
N12S N 0.439(3) 0.846(2) 1.1520(13) 0.073(9) Uani 0.271(14) 1 d G U P A 2
C56S C 0.453(3) 0.7848(18) 1.1702(16) 0.067(9) Uani 0.271(14) 1 d G U P A 2
H56A H 0.448495 0.738393 1.138659 0.080 Uiso 0.271(14) 1 calc R U P A 2
C57S C 0.473(2) 0.7919(17) 1.2347(18) 0.093(9) Uani 0.271(14) 1 d G U P A 2
H57A H 0.482962 0.750415 1.247110 0.111 Uiso 0.271(14) 1 calc R U P A 2
C58S C 0.479(3) 0.860(2) 1.2809(13) 0.105(9) Uani 0.271(14) 1 d G U P A 2
H58A H 0.493472 0.864699 1.324906 0.126 Uiso 0.271(14) 1 calc R U P A 2
C59S C 0.465(3) 0.9206(17) 1.2627(15) 0.106(10) Uani 0.271(14) 1 d G U P A 2
H59A H 0.469515 0.966962 1.294250 0.127 Uiso 0.271(14) 1 calc R U P A 2
C60S C 0.445(3) 0.9134(19) 1.1982(17) 0.084(9) Uani 0.271(14) 1 d G U P A 2
H60A H 0.435049 0.954942 1.185799 0.101 Uiso 0.271(14) 1 calc R U P A 2
N3S N -0.0345(4) 0.7162(3) 0.6079(3) 0.0456(17) Uani 1 1 d . U . . .
C11S C -0.1031(6) 0.7129(5) 0.5574(4) 0.057(2) Uani 1 1 d . U . . .
H11S H -0.129864 0.666491 0.525114 0.069 Uiso 1 1 calc R U . . .
C12S C -0.1373(7) 0.7741(5) 0.5497(5) 0.068(3) Uani 1 1 d . U . . .
H12S H -0.185552 0.769760 0.512292 0.082 Uiso 1 1 calc R U . . .
C13S C -0.1010(7) 0.8409(5) 0.5966(5) 0.070(3) Uani 1 1 d . U . . .
H13S H -0.123733 0.883706 0.592364 0.084 Uiso 1 1 calc R U . . .
C14S C -0.0314(6) 0.8454(5) 0.6497(5) 0.056(2) Uani 1 1 d . U . . .
H14S H -0.004714 0.891093 0.683252 0.068 Uiso 1 1 calc R U . . .
C15S C -0.0006(6) 0.7809(5) 0.6533(4) 0.048(2) Uani 1 1 d . U . . .
H15S H 0.047346 0.783761 0.690444 0.058 Uiso 1 1 calc R U . . .
N4S N 0.5885(6) 0.9190(7) 0.6624(8) 0.145(7) Uani 0.757(14) 1 d G U P B 1
C16S C 0.5244(8) 0.9172(7) 0.6058(6) 0.103(5) Uani 0.757(14) 1 d G U P B 1
H16A H 0.539956 0.920710 0.570955 0.124 Uiso 0.757(14) 1 calc R U P B 1
C17S C 0.4374(7) 0.9101(7) 0.6002(5) 0.087(5) Uani 0.757(14) 1 d G U P B 1
H17C H 0.393557 0.908859 0.561561 0.105 Uiso 0.757(14) 1 calc R U P B 1
C18S C 0.4146(7) 0.9049(7) 0.6513(6) 0.095(5) Uani 0.757(14) 1 d G U P B 1
H18C H 0.355126 0.900129 0.647448 0.114 Uiso 0.757(14) 1 calc R U P B 1
C19S C 0.4787(10) 0.9068(8) 0.7079(6) 0.129(6) Uani 0.757(14) 1 d G U P B 1
H19A H 0.463095 0.903249 0.742730 0.155 Uiso 0.757(14) 1 calc R U P B 1
C20S C 0.5657(8) 0.9138(8) 0.7134(7) 0.137(7) Uani 0.757(14) 1 d G U P B 1
H20A H 0.609494 0.915100 0.752124 0.165 Uiso 0.757(14) 1 calc R U P B 1
N14S N 0.582(2) 0.911(2) 0.623(2) 0.112(10) Uani 0.243(14) 1 d G U P B 2
C66S C 0.513(3) 0.947(2) 0.604(2) 0.104(9) Uani 0.243(14) 1 d G U P B 2
H66A H 0.518173 0.980191 0.582298 0.125 Uiso 0.243(14) 1 calc R U P B 2
C67S C 0.437(3) 0.936(2) 0.616(2) 0.091(9) Uani 0.243(14) 1 d G U P B 2
H67A H 0.389956 0.960909 0.602158 0.109 Uiso 0.243(14) 1 calc R U P B 2
C68S C 0.429(3) 0.888(3) 0.647(2) 0.106(9) Uani 0.243(14) 1 d G U P B 2
H68A H 0.377164 0.880123 0.655098 0.127 Uiso 0.243(14) 1 calc R U P B 2
C69S C 0.498(3) 0.851(2) 0.667(2) 0.124(10) Uani 0.243(14) 1 d G U P B 2
H69A H 0.492588 0.818618 0.688179 0.149 Uiso 0.243(14) 1 calc R U P B 2
C70S C 0.574(3) 0.863(2) 0.655(2) 0.127(10) Uani 0.243(14) 1 d G U P B 2
H70A H 0.620805 0.837899 0.668319 0.153 Uiso 0.243(14) 1 calc R U P B 2
N5S N 0.7990(8) 0.8878(6) 0.7894(6) 0.109(4) Uani 1 1 d . U . . .
C21S C 0.8335(9) 0.9056(7) 0.7500(7) 0.098(4) Uani 1 1 d . U . . .
H21S H 0.854159 0.868338 0.723041 0.118 Uiso 1 1 calc R U . . .
C22S C 0.7724(8) 0.9409(8) 0.8255(6) 0.089(3) Uani 1 1 d . U . . .
H22S H 0.748100 0.930351 0.854181 0.106 Uiso 1 1 calc R U . . .
C23S C 0.7766(7) 1.0096(7) 0.8255(5) 0.084(3) Uani 1 1 d . U . . .
H23S H 0.756755 1.045872 0.853859 0.101 Uiso 1 1 calc R U . . .
C24S C 0.8094(9) 1.0266(7) 0.7845(6) 0.095(4) Uani 1 1 d . U . . .
H24S H 0.810705 1.074165 0.782102 0.114 Uiso 1 1 calc R U . . .
C25S C 0.8406(8) 0.9725(7) 0.7465(6) 0.082(3) Uani 1 1 d . U . . .
H25S H 0.866552 0.982404 0.718460 0.099 Uiso 1 1 calc R U . . .
N6S N 0.6539(8) 0.5078(8) 0.7527(9) 0.153(5) Uani 1 1 d . U . . .
C26S C 0.6868(11) 0.4931(9) 0.7008(9) 0.132(5) Uani 1 1 d . U . . .
H26S H 0.645069 0.479835 0.658469 0.159 Uiso 1 1 calc R U . . .
C27S C 0.7657(8) 0.4959(7) 0.7056(6) 0.096(4) Uani 1 1 d . U . . .
H27S H 0.783280 0.486108 0.669129 0.115 Uiso 1 1 calc R U . . .
C28S C 0.8205(7) 0.5129(6) 0.7632(5) 0.069(3) Uani 1 1 d . U . . .
H28S H 0.880109 0.521513 0.768256 0.083 Uiso 1 1 calc R U . . .
C29S C 0.8042(7) 0.5199(5) 0.8164(5) 0.060(2) Uani 1 1 d . U . . .
H29S H 0.849847 0.527645 0.856210 0.072 Uiso 1 1 calc R U . . .
C30S C 0.7196(9) 0.5155(6) 0.8123(7) 0.099(4) Uani 1 1 d . U . . .
H30S H 0.704618 0.517637 0.848797 0.119 Uiso 1 1 calc R U . . .
N7S N 0.1983(7) 0.4593(7) 0.9767(6) 0.105(3) Uani 1 1 d . U . . .
C31S C 0.1744(9) 0.3916(9) 0.9277(6) 0.104(4) Uani 1 1 d . U . . .
H31S H 0.206371 0.377361 0.899442 0.125 Uiso 1 1 calc R U . . .
C32S C 0.1069(13) 0.3473(8) 0.9206(8) 0.123(5) Uani 1 1 d . U . . .
H32S H 0.089122 0.300088 0.887873 0.148 Uiso 1 1 calc R U . . .
C33S C 0.0629(13) 0.3724(10) 0.9628(7) 0.151(7) Uani 1 1 d . U . . .
H33S H 0.011063 0.342557 0.955651 0.181 Uiso 1 1 calc R U . . .
C34S C 0.0862(11) 0.4312(11) 1.0096(6) 0.163(8) Uani 1 1 d . U . . .
H34S H 0.056617 0.442839 1.039597 0.196 Uiso 1 1 calc R U . . .
C35S C 0.1523(10) 0.4767(8) 1.0168(6) 0.118(5) Uani 1 1 d . U . . .
H35S H 0.168233 0.522960 1.050813 0.141 Uiso 1 1 calc R U . . .
N8S N 0.8310(10) -0.3191(7) 0.3402(8) 0.131(4) Uani 1 1 d . U . . .
C36S C 0.8548(10) -0.3391(8) 0.2886(9) 0.116(5) Uani 1 1 d . U . . .
H36S H 0.910000 -0.354057 0.292049 0.139 Uiso 1 1 calc R U . . .
C37S C 0.8051(11) -0.3383(7) 0.2356(8) 0.110(4) Uani 1 1 d . U . . .
H37S H 0.824830 -0.351628 0.200040 0.132 Uiso 1 1 calc R U . . .
C38S C 0.7255(10) -0.3196(6) 0.2264(7) 0.106(4) Uani 1 1 d . U . . .
H38S H 0.689601 -0.320223 0.185136 0.127 Uiso 1 1 calc R U . . .
C39S C 0.6971(8) -0.2996(7) 0.2775(8) 0.100(4) Uani 1 1 d . U . . .
H39S H 0.640002 -0.288172 0.271797 0.120 Uiso 1 1 calc R U . . .
C40S C 0.7518(10) -0.2963(7) 0.3372(8) 0.107(4) Uani 1 1 d . U . . .
H40S H 0.735817 -0.279163 0.374456 0.128 Uiso 1 1 calc R U . . .
N9S N 0.6670(12) -0.1583(10) 0.4439(10) 0.203(5) Uani 1 1 d . U . . .
C41S C 0.7486(13) -0.1292(11) 0.4588(12) 0.187(5) Uani 1 1 d . U . . .
H41S H 0.793186 -0.136487 0.493084 0.224 Uiso 1 1 calc R U . . .
C42S C 0.7688(14) -0.0912(11) 0.4278(12) 0.183(5) Uani 1 1 d . U . . .
H42S H 0.827411 -0.068935 0.440889 0.220 Uiso 1 1 calc R U . . .
C43S C 0.7104(13) -0.0831(11) 0.3792(11) 0.184(5) Uani 1 1 d . U . . .
H43S H 0.726802 -0.056235 0.356225 0.221 Uiso 1 1 calc R U . . .
C44S C 0.6241(14) -0.1129(12) 0.3601(12) 0.194(5) Uani 1 1 d . U . . .
H44S H 0.580962 -0.107826 0.323929 0.232 Uiso 1 1 calc R U . . .
C45S C 0.6033(13) -0.1506(11) 0.3958(12) 0.192(5) Uani 1 1 d . U . . .
H45S H 0.544707 -0.170311 0.386063 0.231 Uiso 1 1 calc R U . . .
N10S N 0.9715(10) 0.0223(8) 0.6318(9) 0.113(4) Uani 0.499(10) 1 d G U P C 1
C46S C 0.9404(9) 0.0661(10) 0.5956(9) 0.115(4) Uani 0.499(10) 1 d G U P C 1
H46A H 0.880796 0.057235 0.569143 0.138 Uiso 0.499(10) 1 calc R U P C 1
C47S C 0.9967(13) 0.1228(10) 0.5982(9) 0.110(4) Uani 0.499(10) 1 d G U P C 1
H47A H 0.975462 0.152667 0.573467 0.132 Uiso 0.499(10) 1 calc R U P C 1
C48S C 1.0839(12) 0.1357(10) 0.6370(10) 0.107(4) Uani 0.499(10) 1 d G U P C 1
H48A H 1.122359 0.174428 0.638732 0.128 Uiso 0.499(10) 1 calc R U P C 1
C49S C 1.1150(9) 0.0919(11) 0.6732(9) 0.104(4) Uani 0.499(10) 1 d G U P C 1
H40A H 1.174591 0.100757 0.699673 0.125 Uiso 0.499(10) 1 calc R U P C 1
C50S C 1.0587(11) 0.0352(9) 0.6706(8) 0.106(4) Uani 0.499(10) 1 d G U P C 1
H50A H 1.079926 0.005324 0.695349 0.127 Uiso 0.499(10) 1 calc R U P C 1
N20S N 0.9933(11) -0.0046(8) 0.5656(8) 0.113(4) Uani 0.501(10) 1 d G U P C 2
C96S C 0.9894(12) 0.0539(10) 0.5439(7) 0.114(4) Uani 0.501(10) 1 d G U P C 2
H96A H 0.959380 0.046175 0.499558 0.136 Uiso 0.501(10) 1 calc R U P C 2
C97S C 1.0292(12) 0.1238(8) 0.5870(9) 0.109(4) Uani 0.501(10) 1 d G U P C 2
H97A H 1.026504 0.163794 0.572121 0.130 Uiso 0.501(10) 1 calc R U P C 2
C98S C 1.0731(12) 0.1352(8) 0.6518(8) 0.102(4) Uani 0.501(10) 1 d G U P C 2
H98A H 1.100334 0.182920 0.681268 0.122 Uiso 0.501(10) 1 calc R U P C 2
C99S C 1.0771(13) 0.0767(10) 0.6735(7) 0.103(4) Uani 0.501(10) 1 d G U P C 2
H99A H 1.107038 0.084428 0.717852 0.124 Uiso 0.501(10) 1 calc R U P C 2
C200 C 1.0372(12) 0.0068(9) 0.6304(9) 0.107(4) Uani 0.501(10) 1 d G U P C 2
H20F H 1.039915 -0.033192 0.645289 0.129 Uiso 0.501(10) 1 calc R U P C 2
N11S N 0.327(2) 0.8908(15) 0.3760(14) 0.234(7) Uani 1 1 d . U . . .
C61S C 0.372(2) 0.9425(17) 0.4331(15) 0.226(7) Uani 1 1 d . U . . .
H61A H 0.432065 0.942402 0.452681 0.272 Uiso 1 1 calc R U . . .
C62S C 0.331(2) 0.9979(17) 0.4653(15) 0.223(7) Uani 1 1 d . U . . .
H62A H 0.356971 1.035787 0.506228 0.268 Uiso 1 1 calc R U . . .
C63S C 0.243(2) 0.9845(15) 0.4232(14) 0.220(7) Uani 1 1 d . U . . .
H63A H 0.210920 1.021383 0.438499 0.263 Uiso 1 1 calc R U . . .
C64S C 0.191(2) 0.9302(16) 0.3649(14) 0.224(7) Uani 1 1 d . U . . .
H64A H 0.130255 0.925571 0.344700 0.269 Uiso 1 1 calc R U . . .
C65S C 0.250(2) 0.8798(18) 0.3392(15) 0.223(7) Uani 1 1 d . U . . .
H65A H 0.228634 0.842232 0.297769 0.267 Uiso 1 1 calc R U . . .

loop_
_atom_site_aniso_label
_atom_site_aniso_U_11
_atom_site_aniso_U_22
_atom_site_aniso_U_33
_atom_site_aniso_U_23
_atom_site_aniso_U_13
_atom_site_aniso_U_12
Er1 0.0283(2) 0.02084(16) 0.03074(18) 0.00693(13) 0.00369(15) 0.00258(13)
Er2 0.0291(2) 0.02702(17) 0.02541(17) 0.00921(13) 0.00136(14) -0.00072(13)
Nd1 0.0274(2) 0.02260(19) 0.0275(2) 0.00909(15) 0.00153(17) 0.00228(15)
O1 0.034(3) 0.026(3) 0.040(3) 0.005(2) 0.002(2) 0.000(2)
O2 0.051(4) 0.029(3) 0.055(4) -0.005(3) 0.014(3) -0.008(3)
O3 0.033(3) 0.025(2) 0.031(3) 0.010(2) 0.008(2) -0.002(2)
O4 0.026(3) 0.029(3) 0.031(3) 0.008(2) 0.004(2) -0.004(2)
O5 0.028(3) 0.031(3) 0.042(3) 0.006(2) 0.003(2) 0.003(2)
O6 0.029(3) 0.031(3) 0.039(3) 0.011(2) 0.005(2) 0.008(2)
O7 0.031(3) 0.027(2) 0.030(3) 0.009(2) 0.006(2) 0.001(2)
O8 0.032(3) 0.029(3) 0.034(3) 0.006(2) 0.006(2) -0.002(2)
O9 0.039(3) 0.025(3) 0.036(3) 0.011(2) 0.008(2) 0.005(2)
O10 0.035(3) 0.019(2) 0.029(3) 0.007(2) 0.009(2) 0.002(2)
O11 0.033(3) 0.023(2) 0.026(2) 0.007(2) 0.001(2) -0.001(2)
O12 0.035(3) 0.040(3) 0.024(3) 0.013(2) 0.005(2) 0.005(2)
O13 0.036(3) 0.045(3) 0.027(3) 0.014(2) 0.003(2) 0.000(2)
O14 0.047(4) 0.058(4) 0.032(3) 0.010(3) 0.008(3) 0.007(3)
O15 0.037(3) 0.027(3) 0.031(3) 0.015(2) 0.002(2) 0.000(2)
O16 0.044(3) 0.030(3) 0.035(3) 0.015(2) 0.002(3) 0.007(2)
O17 0.028(3) 0.027(3) 0.033(3) 0.008(2) 0.002(2) 0.005(2)
O18 0.035(3) 0.032(3) 0.030(3) 0.008(2) -0.003(2) -0.002(2)
N1 0.024(3) 0.023(3) 0.040(4) 0.010(3) 0.003(3) 0.005(2)
N2 0.035(4) 0.028(3) 0.032(3) 0.012(3) 0.002(3) 0.004(3)
N3 0.026(3) 0.025(3) 0.025(3) 0.011(2) 0.004(3) 0.004(2)
N4 0.037(4) 0.035(3) 0.019(3) 0.008(3) 0.003(3) -0.001(3)
N5 0.026(3) 0.031(3) 0.035(3) 0.015(3) 0.006(3) 0.004(3)
C1 0.030(5) 0.031(4) 0.043(5) 0.004(4) 0.003(4) 0.002(3)
C2 0.027(4) 0.025(4) 0.041(4) 0.008(3) -0.002(3) 0.004(3)
C3 0.033(5) 0.020(4) 0.049(5) 0.004(3) 0.005(4) 0.003(3)
C4 0.031(5) 0.020(4) 0.063(6) 0.017(4) -0.001(4) -0.003(3)
C5 0.032(5) 0.037(4) 0.046(5) 0.020(4) 0.011(4) 0.002(3)
C6 0.026(4) 0.025(4) 0.041(4) 0.012(3) 0.002(3) 0.002(3)
C7 0.027(4) 0.025(4) 0.027(4) 0.010(3) -0.005(3) 0.003(3)
C8 0.028(4) 0.030(4) 0.032(4) 0.013(3) 0.002(3) 0.000(3)
C9 0.028(4) 0.032(4) 0.022(4) 0.012(3) -0.005(3) 0.004(3)
C10 0.034(5) 0.035(4) 0.032(4) 0.015(3) 0.008(4) 0.006(3)
C11 0.032(4) 0.033(4) 0.032(4) 0.010(3) 0.003(4) 0.000(3)
C12 0.037(5) 0.047(5) 0.028(4) 0.015(3) 0.003(4) -0.001(4)
C13 0.052(5) 0.039(4) 0.032(4) 0.005(3) 0.016(4) -0.010(4)
C14 0.059(6) 0.049(5) 0.035(5) -0.001(4) 0.013(5) -0.010(4)
C15 0.060(6) 0.061(6) 0.037(5) 0.003(4) 0.019(5) 0.001(5)
C16 0.043(6) 0.071(6) 0.043(5) 0.010(5) 0.016(4) -0.001(5)
C17 0.035(5) 0.052(5) 0.038(4) 0.017(4) 0.007(4) 0.000(4)
C18 0.041(5) 0.051(5) 0.045(5) 0.009(4) 0.008(4) -0.006(4)
C19 0.037(5) 0.048(5) 0.039(5) 0.006(4) 0.007(4) -0.001(4)
C20 0.039(5) 0.030(4) 0.057(5) 0.014(4) 0.015(4) 0.010(4)
C21 0.049(6) 0.038(4) 0.053(5) 0.015(4) 0.015(4) 0.010(4)
C22 0.057(6) 0.028(4) 0.071(6) 0.008(4) 0.014(5) 0.008(4)
C23 0.063(7) 0.028(4) 0.076(7) 0.002(4) 0.005(5) 0.004(4)
C24 0.089(9) 0.042(5) 0.066(6) 0.006(5) 0.012(6) 0.033(6)
C25 0.068(7) 0.034(5) 0.058(6) 0.011(4) 0.012(5) 0.026(4)
C26 0.050(6) 0.037(4) 0.050(5) 0.017(4) 0.014(4) 0.017(4)
C27 0.038(5) 0.047(5) 0.045(5) 0.023(4) 0.012(4) 0.021(4)
C28 0.043(5) 0.034(4) 0.039(4) 0.015(3) 0.013(4) 0.012(4)
C29 0.041(5) 0.028(4) 0.038(4) 0.011(3) 0.015(4) 0.009(3)
C30 0.035(5) 0.030(4) 0.043(4) 0.013(3) 0.011(4) 0.005(3)
C31 0.030(4) 0.035(4) 0.039(4) 0.006(3) 0.006(4) 0.015(3)
C32 0.031(4) 0.031(4) 0.038(4) 0.014(3) 0.000(3) 0.006(3)
C33 0.029(5) 0.034(4) 0.044(5) 0.012(4) -0.003(4) 0.007(3)
C34 0.040(5) 0.048(5) 0.058(5) -0.002(4) 0.000(4) 0.017(4)
C35 0.031(5) 0.070(6) 0.059(5) -0.006(4) -0.003(4) 0.014(4)
C36 0.025(5) 0.047(5) 0.047(5) 0.000(4) -0.001(4) 0.000(4)
C37 0.029(4) 0.031(4) 0.032(4) 0.013(3) 0.003(3) 0.005(3)
C38 0.033(5) 0.029(4) 0.031(4) 0.013(3) -0.001(3) 0.003(3)
C39 0.026(4) 0.030(4) 0.031(4) 0.012(3) 0.004(3) 0.004(3)
C40 0.027(4) 0.038(4) 0.031(4) 0.013(3) -0.001(3) -0.005(3)
C41 0.041(5) 0.032(4) 0.039(4) 0.014(3) 0.005(4) -0.001(3)
C42 0.038(5) 0.041(4) 0.038(4) 0.017(4) 0.006(4) 0.000(4)
C43 0.043(5) 0.038(4) 0.032(4) 0.015(4) -0.004(4) 0.002(4)
C44 0.057(6) 0.041(5) 0.046(5) 0.017(4) 0.009(4) -0.002(4)
C45 0.075(7) 0.046(5) 0.041(5) 0.017(4) 0.010(5) 0.000(5)
C46 0.054(6) 0.040(5) 0.062(6) 0.011(5) 0.000(5) -0.010(4)
C47 0.048(6) 0.040(5) 0.070(6) 0.019(5) 0.020(5) -0.001(4)
C48 0.038(5) 0.038(4) 0.051(5) 0.022(4) 0.009(4) 0.005(4)
C49 0.050(6) 0.044(5) 0.062(6) 0.025(4) 0.026(5) 0.004(4)
C50 0.051(5) 0.037(4) 0.046(5) 0.019(4) 0.017(4) 0.002(4)
C51 0.046(5) 0.040(4) 0.041(5) 0.017(4) 0.016(4) 0.009(4)
C52 0.057(6) 0.047(5) 0.051(5) 0.013(4) 0.028(5) 0.010(4)
C53 0.076(8) 0.075(7) 0.076(7) 0.035(6) 0.049(6) 0.030(6)
C54 0.111(10) 0.097(9) 0.100(9) 0.051(7) 0.082(8) 0.052(8)
C55 0.139(12) 0.097(9) 0.108(10) 0.060(8) 0.095(10) 0.049(8)
C56 0.111(10) 0.064(6) 0.070(7) 0.037(6) 0.053(7) 0.028(6)
C57 0.070(7) 0.041(5) 0.053(5) 0.018(4) 0.025(5) 0.004(4)
C58 0.072(7) 0.047(5) 0.045(5) 0.022(4) 0.022(5) 0.014(5)
C59 0.054(6) 0.042(5) 0.039(4) 0.017(4) 0.015(4) 0.013(4)
C60 0.039(5) 0.033(4) 0.034(4) 0.010(3) 0.011(4) 0.008(3)
C61 0.031(4) 0.028(4) 0.030(4) 0.008(3) -0.002(3) -0.007(3)
C62 0.033(4) 0.026(4) 0.025(4) 0.009(3) 0.007(3) 0.006(3)
C63 0.028(4) 0.017(3) 0.034(4) 0.006(3) 0.003(3) -0.003(3)
C64 0.026(4) 0.027(4) 0.027(4) 0.014(3) 0.003(3) 0.003(3)
C65 0.035(4) 0.034(4) 0.033(4) 0.016(3) 0.009(3) 0.005(3)
C66 0.053(5) 0.032(4) 0.028(4) 0.016(3) 0.005(4) 0.017(4)
C67 0.043(5) 0.036(4) 0.037(4) 0.016(3) 0.016(4) 0.013(4)
C68 0.027(4) 0.025(3) 0.030(4) 0.009(3) 0.005(3) 0.001(3)
C69 0.029(4) 0.023(3) 0.028(4) 0.008(3) 0.001(3) 0.000(3)
C70 0.036(5) 0.040(4) 0.030(4) 0.019(3) 0.004(3) 0.009(3)
C71 0.038(5) 0.037(4) 0.030(4) 0.015(3) 0.014(4) 0.005(3)
C72 0.041(5) 0.035(4) 0.038(4) 0.013(3) 0.018(4) 0.007(3)
C73 0.047(5) 0.051(5) 0.032(4) 0.015(4) 0.013(4) 0.011(4)
C74 0.051(6) 0.045(5) 0.049(5) 0.020(4) 0.028(4) 0.014(4)
C75 0.055(7) 0.086(7) 0.075(7) 0.036(6) 0.028(6) 0.024(6)
C76 0.057(7) 0.095(8) 0.089(8) 0.042(7) 0.036(6) 0.032(6)
C77 0.102(10) 0.066(7) 0.075(8) 0.018(6) 0.048(7) 0.027(6)
C78 0.061(7) 0.060(6) 0.055(6) 0.018(5) 0.030(5) 0.013(5)
C79 0.051(6) 0.046(5) 0.054(5) 0.018(4) 0.029(5) 0.010(4)
C80 0.060(6) 0.045(5) 0.035(4) 0.010(4) 0.018(4) 0.005(4)
C81 0.050(5) 0.039(4) 0.032(4) 0.010(3) 0.014(4) 0.007(4)
C82 0.040(5) 0.050(5) 0.020(4) 0.016(4) -0.001(4) 0.005(4)
C83 0.035(5) 0.054(5) 0.034(4) 0.024(4) 0.001(4) 0.007(4)
C84 0.057(6) 0.068(6) 0.042(5) 0.029(5) 0.021(5) 0.014(5)
C85 0.062(7) 0.071(7) 0.063(6) 0.045(5) 0.023(5) 0.003(5)
C86 0.048(6) 0.052(5) 0.055(6) 0.032(5) 0.005(5) -0.002(4)
C87 0.041(5) 0.046(5) 0.040(4) 0.030(4) 0.004(4) 0.002(4)
C88 0.033(4) 0.039(4) 0.027(4) 0.018(3) -0.006(3) -0.002(3)
C89 0.035(5) 0.028(4) 0.039(4) 0.020(3) -0.002(4) -0.002(3)
C90 0.044(5) 0.029(3) 0.041(4) 0.019(3) -0.016(4) 0.000(3)
C91 0.059(5) 0.029(3) 0.042(4) 0.012(3) -0.022(4) 0.000(3)
C92 0.091(6) 0.036(3) 0.072(5) 0.031(3) -0.011(4) -0.007(4)
C93 0.115(7) 0.039(3) 0.091(6) 0.030(4) 0.006(5) -0.003(4)
C94 0.107(7) 0.061(4) 0.094(6) 0.033(4) -0.001(4) 0.020(4)
C95 0.133(8) 0.063(4) 0.117(8) 0.024(5) 0.015(6) 0.023(5)
C96 0.145(9) 0.068(5) 0.129(8) 0.024(5) 0.028(6) 0.019(5)
C97 0.152(9) 0.062(5) 0.124(8) 0.030(5) 0.029(6) 0.026(6)
C98 0.124(8) 0.065(5) 0.110(7) 0.024(5) 0.020(5) 0.028(5)
C99 0.093(7) 0.070(5) 0.084(6) 0.031(4) -0.003(4) 0.030(4)
C100 0.076(8) 0.036(5) 0.063(6) 0.009(5) -0.016(6) 0.013(5)
C101 0.039(5) 0.028(4) 0.031(4) 0.014(3) 0.008(3) 0.006(3)
C102 0.045(5) 0.026(4) 0.053(5) 0.016(4) 0.013(4) 0.006(3)
C103 0.048(6) 0.042(5) 0.071(6) 0.031(4) 0.025(5) 0.004(4)
C104 0.049(5) 0.046(5) 0.046(5) 0.021(4) 0.023(4) 0.013(4)
C105 0.028(4) 0.032(4) 0.049(5) 0.019(4) 0.007(4) 0.005(3)
O19 0.074(5) 0.132(6) 0.035(3) 0.040(4) 0.021(3) 0.039(5)
O20 0.058(5) 0.065(4) 0.048(4) 0.023(3) 0.008(3) 0.016(3)
O21 0.066(5) 0.056(4) 0.061(4) 0.029(3) 0.025(4) 0.020(3)
N6 0.053(5) 0.056(4) 0.043(4) 0.025(4) 0.017(4) 0.030(4)
N1S 0.033(4) 0.046(4) 0.047(4) 0.015(3) 0.006(3) 0.011(3)
C1S 0.071(7) 0.065(6) 0.054(6) 0.034(5) 0.012(5) 0.024(5)
C2S 0.101(10) 0.114(10) 0.047(6) 0.029(6) 0.028(6) 0.052(8)
C3S 0.094(9) 0.079(8) 0.099(9) 0.027(7) 0.054(8) 0.053(7)
C4S 0.073(8) 0.098(8) 0.105(9) 0.070(8) 0.045(7) 0.050(7)
C5S 0.057(7) 0.107(8) 0.060(6) 0.044(6) 0.024(5) 0.031(6)
N2S 0.082(9) 0.066(7) 0.037(6) 0.018(5) 0.012(6) 0.029(7)
C6S 0.068(10) 0.072(8) 0.054(7) 0.027(7) 0.010(7) 0.017(7)
C7S 0.081(10) 0.053(7) 0.044(7) 0.012(6) 0.007(7) 0.004(7)
C8S 0.114(13) 0.076(9) 0.060(8) 0.028(7) 0.028(8) 0.029(8)
C9S 0.146(14) 0.079(9) 0.054(8) 0.023(7) 0.037(8) 0.046(9)
C10S 0.129(14) 0.065(9) 0.053(8) 0.020(7) 0.031(8) 0.037(8)
N12S 0.084(16) 0.072(14) 0.053(12) 0.016(10) 0.014(15) 0.042(14)
C56S 0.059(15) 0.069(12) 0.057(11) 0.012(12) 0.005(14) 0.057(13)
C57S 0.108(18) 0.089(14) 0.068(13) 0.031(12) 0.011(16) 0.025(16)
C58S 0.127(19) 0.108(15) 0.061(12) 0.014(11) 0.025(16) 0.014(17)
C59S 0.13(2) 0.095(14) 0.068(12) 0.004(13) 0.031(18) 0.031(18)
C60S 0.098(18) 0.074(13) 0.072(12) 0.007(11) 0.035(15) 0.041(15)
N3S 0.045(4) 0.037(3) 0.047(4) 0.018(3) 0.002(3) 0.001(3)
C11S 0.053(6) 0.041(4) 0.058(5) 0.018(4) -0.006(4) 0.002(4)
C12S 0.066(7) 0.060(5) 0.061(6) 0.025(4) -0.004(5) 0.013(5)
C13S 0.073(7) 0.041(4) 0.080(7) 0.019(4) 0.009(5) 0.016(5)
C14S 0.064(6) 0.047(5) 0.057(5) 0.016(4) 0.022(4) 0.007(4)
C15S 0.053(6) 0.057(5) 0.035(4) 0.021(4) 0.010(4) 0.002(4)
N4S 0.094(9) 0.118(11) 0.142(13) 0.001(12) -0.017(8) -0.007(9)
C16S 0.060(8) 0.091(11) 0.123(10) 0.002(10) 0.023(8) 0.016(10)
C17S 0.057(7) 0.099(11) 0.091(9) 0.023(9) 0.017(7) 0.008(8)
C18S 0.067(8) 0.121(11) 0.114(10) 0.087(9) 0.012(7) 0.008(8)
C19S 0.120(11) 0.127(13) 0.123(11) 0.084(11) -0.018(9) 0.001(12)
C20S 0.111(10) 0.094(12) 0.148(13) 0.053(12) -0.038(11) 0.000(11)
N14S 0.075(15) 0.100(18) 0.12(2) 0.026(16) -0.002(17) 0.018(15)
C66S 0.060(15) 0.091(18) 0.135(18) 0.032(14) 0.007(14) 0.010(15)
C67S 0.057(13) 0.089(17) 0.101(18) 0.038(14) -0.008(14) 0.002(14)
C68S 0.094(15) 0.093(17) 0.112(18) 0.047(14) 0.003(15) 0.011(14)
C69S 0.101(16) 0.116(18) 0.129(18) 0.060(14) -0.011(15) 0.016(15)
C70S 0.096(14) 0.113(18) 0.130(19) 0.039(15) -0.012(16) 0.008(16)
N5S 0.116(8) 0.120(7) 0.167(10) 0.093(7) 0.101(8) 0.071(7)
C21S 0.104(9) 0.109(8) 0.137(10) 0.073(8) 0.081(8) 0.059(8)
C22S 0.070(8) 0.145(9) 0.093(8) 0.074(8) 0.045(6) 0.070(7)
C23S 0.061(7) 0.111(7) 0.062(7) 0.011(6) 0.017(5) 0.017(7)
C24S 0.102(10) 0.072(7) 0.104(9) 0.013(6) 0.047(7) 0.000(6)
C25S 0.086(8) 0.091(7) 0.085(8) 0.035(6) 0.045(6) 0.019(6)
N6S 0.060(7) 0.140(10) 0.208(13) 0.020(11) 0.025(6) -0.007(7)
C26S 0.086(8) 0.144(12) 0.143(10) 0.085(11) -0.019(8) -0.031(9)
C27S 0.077(7) 0.127(10) 0.065(6) 0.055(7) -0.012(6) -0.049(7)
C28S 0.067(6) 0.076(7) 0.057(5) 0.027(5) 0.010(4) -0.007(5)
C29S 0.066(6) 0.057(5) 0.056(5) 0.014(5) 0.026(5) 0.009(5)
C30S 0.091(8) 0.070(7) 0.125(9) -0.004(7) 0.065(7) -0.017(7)
N7S 0.073(7) 0.129(8) 0.097(8) 0.046(6) 0.008(6) -0.009(6)
C31S 0.067(8) 0.143(11) 0.074(7) 0.016(7) 0.009(7) 0.048(7)
C32S 0.162(14) 0.075(8) 0.094(9) 0.016(7) 0.010(9) 0.007(7)
C33S 0.190(14) 0.154(12) 0.070(8) 0.023(7) 0.027(9) -0.103(11)
C34S 0.148(13) 0.225(15) 0.052(7) -0.030(8) 0.046(8) -0.106(11)
C35S 0.099(11) 0.125(10) 0.065(8) -0.030(7) 0.015(7) -0.038(8)
N8S 0.120(9) 0.104(9) 0.159(10) 0.065(9) 0.019(8) 0.015(8)
C36S 0.081(10) 0.076(8) 0.161(12) 0.024(10) 0.019(8) 0.033(7)
C37S 0.104(10) 0.080(8) 0.126(9) 0.005(8) 0.044(8) 0.032(8)
C38S 0.106(9) 0.063(7) 0.113(9) 0.019(7) 0.006(7) 0.014(7)
C39S 0.059(8) 0.075(8) 0.160(11) 0.037(9) 0.033(7) 0.016(6)
C40S 0.108(10) 0.085(8) 0.144(9) 0.059(8) 0.051(8) -0.012(7)
N9S 0.131(9) 0.213(10) 0.283(12) 0.176(9) 0.013(9) -0.013(8)
C41S 0.124(8) 0.191(10) 0.278(12) 0.176(9) 0.022(9) 0.006(8)
C42S 0.135(9) 0.180(10) 0.272(13) 0.166(9) 0.034(9) 0.015(8)
C43S 0.132(9) 0.192(10) 0.259(12) 0.163(9) 0.028(9) -0.010(9)
C44S 0.136(9) 0.201(11) 0.270(12) 0.164(9) 0.028(9) -0.019(9)
C45S 0.124(9) 0.201(10) 0.281(13) 0.177(9) 0.021(9) -0.011(9)
N10S 0.105(8) 0.102(7) 0.127(8) 0.056(6) 0.018(7) 0.024(6)
C46S 0.104(8) 0.110(7) 0.127(8) 0.059(6) 0.015(7) 0.027(6)
C47S 0.104(8) 0.110(7) 0.120(8) 0.062(6) 0.022(7) 0.035(6)
C48S 0.103(8) 0.107(7) 0.121(8) 0.067(6) 0.025(7) 0.031(6)
C49S 0.100(8) 0.101(7) 0.124(8) 0.066(6) 0.027(7) 0.032(6)
C50S 0.103(8) 0.093(8) 0.127(8) 0.060(7) 0.022(7) 0.029(7)
N20S 0.107(9) 0.110(7) 0.126(7) 0.061(6) 0.027(7) 0.018(7)
C96S 0.104(9) 0.110(7) 0.126(7) 0.063(6) 0.017(7) 0.031(7)
C97S 0.099(9) 0.107(6) 0.123(7) 0.066(6) 0.017(7) 0.033(7)
C98S 0.100(8) 0.103(6) 0.118(7) 0.064(6) 0.031(7) 0.032(7)
C99S 0.098(8) 0.099(7) 0.123(7) 0.064(6) 0.024(7) 0.035(7)
C200 0.101(8) 0.102(7) 0.127(7) 0.062(6) 0.026(7) 0.029(7)
N11S 0.287(19) 0.220(15) 0.203(17) 0.104(13) 0.068(13) 0.028(14)
C61S 0.280(19) 0.210(16) 0.203(17) 0.105(13) 0.071(13) 0.027(13)
C62S 0.276(19) 0.208(15) 0.203(16) 0.112(13) 0.069(13) 0.029(14)
C63S 0.284(19) 0.197(15) 0.196(17) 0.117(13) 0.061(13) 0.030(13)
C64S 0.291(19) 0.202(16) 0.195(16) 0.114(13) 0.063(13) 0.030(13)
C65S 0.29(2) 0.205(15) 0.194(16) 0.115(13) 0.068(13) 0.025(14)

loop_
_atom_type_symbol
_atom_type_description
_atom_type_scat_dispersion_real
_atom_type_scat_dispersion_imag
_atom_type_scat_source
C C 0.0033 0.0016 'International Tables Vol C Tables 4.2.6.8 and 6.1.1.4'
H H 0.0000 0.0000 'International Tables Vol C Tables 4.2.6.8 and 6.1.1.4'
Er Er -0.2586 4.9576 'International Tables Vol C Tables 4.2.6.8 and 6.1.1.4'
N N 0.0061 0.0033 'International Tables Vol C Tables 4.2.6.8 and 6.1.1.4'
Nd Nd -0.1943 3.0179 'International Tables Vol C Tables 4.2.6.8 and 6.1.1.4'
O O 0.0106 0.0060 'International Tables Vol C Tables 4.2.6.8 and 6.1.1.4'

loop_
_geom_angle_atom_site_label_1
_geom_angle_atom_site_label_2
_geom_angle_atom_site_label_3
_geom_angle
_geom_angle_site_symmetry_1
_geom_angle_site_symmetry_3
_geom_angle_publ_flag
O5 Er1 O9 96.31(18) . . ?
O5 Er1 O17 145.74(17) . . ?
O9 Er1 O17 86.87(18) . . ?
O5 Er1 O3 111.26(17) . . ?
O9 Er1 O3 140.07(16) . . ?
O17 Er1 O3 85.87(17) . . ?
O5 Er1 O10 136.27(17) . . ?
O9 Er1 O10 73.06(16) . . ?
O17 Er1 O10 77.29(16) . . ?
O3 Er1 O10 67.03(15) . . ?
O5 Er1 O1 71.79(17) . . ?
O9 Er1 O1 84.88(17) . . ?
O17 Er1 O1 74.55(17) . . ?
O3 Er1 O1 130.21(17) . . ?
O10 Er1 O1 144.94(16) . . ?
O5 Er1 O6 71.87(16) . . ?
O9 Er1 O6 92.04(17) . . ?
O17 Er1 O6 142.28(16) . . ?
O3 Er1 O6 71.11(17) . . ?
O10 Er1 O6 66.43(16) . . ?
O1 Er1 O6 142.94(17) . . ?
O5 Er1 N1 77.84(19) . . ?
O9 Er1 N1 151.56(19) . . ?
O17 Er1 N1 83.28(18) . . ?
O3 Er1 N1 65.74(18) . . ?
O10 Er1 N1 129.78(18) . . ?
O1 Er1 N1 66.8(2) . . ?
O6 Er1 N1 111.87(18) . . ?
O5 Er1 Nd1 110.92(12) . . ?
O9 Er1 Nd1 104.05(12) . . ?
O17 Er1 Nd1 101.21(11) . . ?
O3 Er1 Nd1 39.88(11) . . ?
O10 Er1 Nd1 38.48(11) . . ?
O1 Er1 Nd1 170.05(13) . . ?
O6 Er1 Nd1 42.68(11) . . ?
N1 Er1 Nd1 104.02(15) . . ?
O8 Er2 O12 95.03(18) . . ?
O8 Er2 O15 142.54(18) . . ?
O12 Er2 O15 111.79(17) . . ?
O8 Er2 O7 74.74(17) . . ?
O12 Er2 O7 135.89(16) . . ?
O15 Er2 O7 67.80(17) . . ?
O8 Er2 O18 86.95(18) . . ?
O12 Er2 O18 147.89(17) . . ?
O15 Er2 O18 83.65(16) . . ?
O7 Er2 O18 75.53(17) . . ?
O8 Er2 O13 81.65(17) . . ?
O12 Er2 O13 72.12(17) . . ?
O15 Er2 O13 130.37(17) . . ?
O7 Er2 O13 144.04(17) . . ?
O18 Er2 O13 76.50(17) . . ?
O8 Er2 N4 147.89(18) . . ?
O12 Er2 N4 79.71(19) . . ?
O15 Er2 N4 65.87(18) . . ?
O7 Er2 N4 130.03(18) . . ?
O18 Er2 N4 81.8(2) . . ?
O13 Er2 N4 66.53(18) . . ?
O8 Er2 O11 94.20(16) . . ?
O12 Er2 O11 72.36(16) . . ?
O15 Er2 O11 71.14(15) . . ?
O7 Er2 O11 65.96(16) . . ?
O18 Er2 O11 139.58(17) . . ?
O13 Er2 O11 143.69(16) . . ?
N4 Er2 O11 113.75(18) . . ?
O8 Er2 Nd1 105.54(12) . . ?
O12 Er2 Nd1 111.08(11) . . ?
O15 Er2 Nd1 41.29(12) . . ?
O7 Er2 Nd1 38.14(12) . . ?
O18 Er2 Nd1 99.10(12) . . ?
O13 Er2 Nd1 171.52(12) . . ?
N4 Er2 Nd1 105.88(13) . . ?
O11 Er2 Nd1 41.77(11) . . ?
O4 Nd1 O16 83.55(17) . . ?
O4 Nd1 O7 114.96(15) . . ?
O16 Nd1 O7 97.50(15) . . ?
O4 Nd1 O10 98.13(15) . . ?
O16 Nd1 O10 115.61(14) . . ?
O7 Nd1 O10 135.63(15) . . ?
O4 Nd1 O3 63.84(15) . . ?
O16 Nd1 O3 64.98(15) . . ?
O7 Nd1 O3 162.42(14) . . ?
O10 Nd1 O3 59.25(14) . . ?
O4 Nd1 O15 65.21(15) . . ?
O16 Nd1 O15 62.49(15) . . ?
O7 Nd1 O15 58.95(15) . . ?
O10 Nd1 O15 163.18(15) . . ?
O3 Nd1 O15 108.38(14) . . ?
O4 Nd1 O11 67.33(15) . . ?
O16 Nd1 O11 123.28(15) . . ?
O7 Nd1 O11 58.45(14) . . ?
O10 Nd1 O11 115.90(13) . . ?
O3 Nd1 O11 128.93(15) . . ?
O15 Nd1 O11 61.26(13) . . ?
O4 Nd1 N5 136.10(16) . . ?
O16 Nd1 N5 140.31(17) . . ?
O7 Nd1 N5 67.46(16) . . ?
O10 Nd1 N5 68.21(16) . . ?
O3 Nd1 N5 126.68(16) . . ?
O15 Nd1 N5 124.92(16) . . ?
O11 Nd1 N5 81.27(16) . . ?
O4 Nd1 O6 124.71(15) . . ?
O16 Nd1 O6 68.87(16) . . ?
O7 Nd1 O6 115.43(15) . . ?
O10 Nd1 O6 57.90(14) . . ?
O3 Nd1 O6 61.19(15) . . ?
O15 Nd1 O6 128.80(14) . . ?
O11 Nd1 O6 165.66(15) . . ?
N5 Nd1 O6 84.39(16) . . ?
O4 Nd1 N3 73.39(16) . . ?
O16 Nd1 N3 154.08(17) . . ?
O7 Nd1 N3 102.80(15) . . ?
O10 Nd1 N3 57.95(15) . . ?
O3 Nd1 N3 93.69(15) . . ?
O15 Nd1 N3 115.58(15) . . ?
O11 Nd1 N3 58.09(14) . . ?
N5 Nd1 N3 63.96(17) . . ?
O6 Nd1 N3 115.06(15) . . ?
O4 Nd1 N2 156.03(16) . . ?
O16 Nd1 N2 75.20(17) . . ?
O7 Nd1 N2 58.34(16) . . ?
O10 Nd1 N2 100.96(16) . . ?
O3 Nd1 N2 114.86(16) . . ?
O15 Nd1 N2 94.67(16) . . ?
O11 Nd1 N2 115.76(16) . . ?
N5 Nd1 N2 65.60(17) . . ?
O6 Nd1 N2 57.15(16) . . ?
N3 Nd1 N2 129.51(17) . . ?
O4 Nd1 Er1 95.07(11) . . ?
O16 Nd1 Er1 81.33(11) . . ?
O7 Nd1 Er1 149.71(11) . . ?
O10 Nd1 Er1 34.28(9) . . ?
O3 Nd1 Er1 34.62(10) . . ?
O15 Nd1 Er1 139.63(10) . . ?
O11 Nd1 Er1 145.38(9) . . ?
N5 Nd1 Er1 94.10(12) . . ?
O6 Nd1 Er1 35.94(10) . . ?
N3 Nd1 Er1 88.93(11) . . ?
N2 Nd1 Er1 92.61(12) . . ?
C1 O1 Er1 121.5(5) . . ?
C7 O3 Er1 123.6(4) . . ?
C7 O3 Nd1 129.9(4) . . ?
Er1 O3 Nd1 105.50(17) . . ?
C9 O4 Nd1 141.0(5) . . ?
C30 O5 Er1 142.1(5) . . ?
C32 O6 Er1 133.5(5) . . ?
C32 O6 Nd1 123.9(4) . . ?
Er1 O6 Nd1 101.38(17) . . ?
C38 O7 Er2 125.3(4) . . ?
C38 O7 Nd1 126.6(4) . . ?
Er2 O7 Nd1 107.85(19) . . ?
C40 O8 Er2 132.2(4) . . ?
C61 O9 Er1 129.5(5) . . ?
C63 O10 Er1 123.5(4) . . ?
C63 O10 Nd1 128.7(4) . . ?
Er1 O10 Nd1 107.24(16) . . ?
C69 O11 Er2 133.2(4) . . ?
C69 O11 Nd1 123.7(4) . . ?
Er2 O11 Nd1 101.88(15) . . ?
C71 O12 Er2 140.0(5) . . ?
C82 O13 Er2 119.5(5) . . ?
C88 O15 Er2 123.7(4) . . ?
C88 O15 Nd1 131.3(4) . . ?
Er2 O15 Nd1 104.06(16) . . ?
C90 O16 Nd1 137.5(5) . . ?
Er1 O17 H17A 126.7 . . ?
Er1 O17 H17B 127.5 . . ?
H17A O17 H17B 104.5 . . ?
Er2 O18 H18A 125.4 . . ?
Er2 O18 H18B 125.8 . . ?
H18A O18 H18B 104.5 . . ?
C6 N1 C2 121.2(6) . . ?
C6 N1 Er1 121.4(4) . . ?
C2 N1 Er1 116.7(5) . . ?
C33 N2 C37 118.3(6) . . ?
C33 N2 Nd1 122.8(5) . . ?
C37 N2 Nd1 118.8(4) . . ?
C68 N3 C64 118.2(5) . . ?
C68 N3 Nd1 121.2(4) . . ?
C64 N3 Nd1 120.6(4) . . ?
C83 N4 C87 120.7(7) . . ?
C83 N4 Er2 117.6(5) . . ?
C87 N4 Er2 121.5(5) . . ?
C105 N5 C101 116.4(6) . . ?
C105 N5 Nd1 121.8(4) . . ?
C101 N5 Nd1 121.7(5) . . ?
O2 C1 O1 127.0(8) . . ?
O2 C1 C2 117.5(7) . . ?
O1 C1 C2 115.5(6) . . ?
N1 C2 C3 119.8(7) . . ?
N1 C2 C1 114.4(6) . . ?
C3 C2 C1 125.7(7) . . ?
C4 C3 C2 119.8(7) . . ?
C4 C3 H3 120.1 . . ?
C2 C3 H3 120.1 . . ?
C3 C4 C5 119.6(7) . . ?
C3 C4 H4 120.2 . . ?
C5 C4 H4 120.2 . . ?
C6 C5 C4 117.7(7) . . ?
C6 C5 H5 121.1 . . ?
C4 C5 H5 121.1 . . ?
N1 C6 C5 121.6(7) . . ?
N1 C6 C7 112.1(6) . . ?
C5 C6 C7 126.3(7) . . ?
O3 C7 C8 125.0(6) . . ?
O3 C7 C6 113.9(7) . . ?
C8 C7 C6 121.0(7) . . ?
C7 C8 C9 122.2(7) . . ?
C7 C8 H8 118.9 . . ?
C9 C8 H8 118.9 . . ?
O4 C9 C8 122.4(7) . . ?
O4 C9 C10 118.2(6) . . ?
C8 C9 C10 119.4(7) . . ?
C11 C10 C19 119.0(7) . . ?
C11 C10 C9 117.7(7) . . ?
C19 C10 C9 123.3(7) . . ?
C10 C11 C12 121.9(7) . . ?
C10 C11 H11 119.1 . . ?
C12 C11 H11 119.1 . . ?
C11 C12 C13 123.1(7) . . ?
C11 C12 C17 118.8(7) . . ?
C13 C12 C17 118.0(8) . . ?
C14 C13 C12 122.3(8) . . ?
C14 C13 H13 118.8 . . ?
C12 C13 H13 118.8 . . ?
C13 C14 C15 119.7(8) . . ?
C13 C14 H14 120.1 . . ?
C15 C14 H14 120.1 . . ?
C16 C15 C14 120.5(9) . . ?
C16 C15 H15 119.8 . . ?
C14 C15 H15 119.8 . . ?
C15 C16 C17 120.5(9) . . ?
C15 C16 H16 119.7 . . ?
C17 C16 H16 119.7 . . ?
C16 C17 C18 122.8(8) . . ?
C16 C17 C12 118.8(8) . . ?
C18 C17 C12 118.4(8) . . ?
C19 C18 C17 121.5(8) . . ?
C19 C18 H18 119.3 . . ?
C17 C18 H18 119.3 . . ?
C18 C19 C10 120.4(8) . . ?
C18 C19 H19 119.8 . . ?
C10 C19 H19 119.8 . . ?
C29 C20 C21 122.0(8) . . ?
C29 C20 H20 119.0 . . ?
C21 C20 H20 119.0 . . ?
C26 C21 C22 120.0(7) . . ?
C26 C21 C20 118.4(8) . . ?
C22 C21 C20 121.6(8) . . ?
C23 C22 C21 119.4(9) . . ?
C23 C22 H22 120.3 . . ?
C21 C22 H22 120.3 . . ?
C22 C23 C24 120.1(9) . . ?
C22 C23 H23 120.0 . . ?
C24 C23 H23 120.0 . . ?
C25 C24 C23 122.0(8) . . ?
C25 C24 H24 119.0 . . ?
C23 C24 H24 119.0 . . ?
C24 C25 C26 119.8(9) . . ?
C24 C25 H25 120.1 . . ?
C26 C25 H25 120.1 . . ?
C21 C26 C25 118.7(8) . . ?
C21 C26 C27 118.1(7) . . ?
C25 C26 C27 123.2(8) . . ?
C28 C27 C26 121.8(7) . . ?
C28 C27 H27 119.1 . . ?
C26 C27 H27 119.1 . . ?
C27 C28 C29 120.3(8) . . ?
C27 C28 H28 119.8 . . ?
C29 C28 H28 119.8 . . ?
C20 C29 C28 119.4(7) . . ?
C20 C29 C30 117.6(7) . . ?
C28 C29 C30 123.0(7) . . ?
O5 C30 C31 121.8(7) . . ?
O5 C30 C29 116.4(7) . . ?
C31 C30 C29 121.8(7) . . ?
C30 C31 C32 123.6(7) . . ?
C30 C31 H31 118.2 . . ?
C32 C31 H31 118.2 . . ?
O6 C32 C31 126.0(7) . . ?
O6 C32 C33 115.2(6) . . ?
C31 C32 C33 118.8(6) . . ?
N2 C33 C34 122.5(7) . . ?
N2 C33 C32 114.9(7) . . ?
C34 C33 C32 122.5(7) . . ?
C35 C34 C33 118.7(8) . . ?
C35 C34 H34 120.6 . . ?
C33 C34 H34 120.6 . . ?
C34 C35 C36 120.4(8) . . ?
C34 C35 H35 119.8 . . ?
C36 C35 H35 119.8 . . ?
C35 C36 C37 117.8(7) . . ?
C35 C36 H36 121.1 . . ?
C37 C36 H36 121.1 . . ?
N2 C37 C36 122.3(7) . . ?
N2 C37 C38 115.2(6) . . ?
C36 C37 C38 122.5(7) . . ?
O7 C38 C39 124.4(7) . . ?
O7 C38 C37 115.0(6) . . ?
C39 C38 C37 120.5(7) . . ?
C38 C39 C40 124.5(7) . . ?
C38 C39 H39 117.8 . . ?
C40 C39 H39 117.8 . . ?
O8 C40 C39 123.2(7) . . ?
O8 C40 C41 115.8(7) . . ?
C39 C40 C41 121.1(7) . . ?
C42 C41 C50 119.2(7) . . ?
C42 C41 C40 119.7(7) . . ?
C50 C41 C40 121.0(7) . . ?
C41 C42 C43 122.2(8) . . ?
C41 C42 H42 118.9 . . ?
C43 C42 H42 118.9 . . ?
C42 C43 C44 122.4(8) . . ?
C42 C43 C48 118.6(7) . . ?
C44 C43 C48 118.9(8) . . ?
C45 C44 C43 121.2(9) . . ?
C45 C44 H44 119.4 . . ?
C43 C44 H44 119.4 . . ?
C44 C45 C46 120.5(9) . . ?
C44 C45 H45 119.8 . . ?
C46 C45 H45 119.8 . . ?
C47 C46 C45 120.3(9) . . ?
C47 C46 H46 119.8 . . ?
C45 C46 H46 119.8 . . ?
C46 C47 C48 122.2(9) . . ?
C46 C47 H47 118.9 . . ?
C48 C47 H47 118.9 . . ?
C49 C48 C47 124.6(8) . . ?
C49 C48 C43 118.5(7) . . ?
C47 C48 C43 116.9(8) . . ?
C50 C49 C48 121.3(8) . . ?
C50 C49 H49 119.3 . . ?
C48 C49 H49 119.3 . . ?
C49 C50 C41 120.0(8) . . ?
C49 C50 H50 120.0 . . ?
C41 C50 H50 120.0 . . ?
C60 C51 C52 122.6(7) . . ?
C60 C51 H51 118.7 . . ?
C52 C51 H51 118.7 . . ?
C53 C52 C51 122.1(8) . . ?
C53 C52 C57 119.2(8) . . ?
C51 C52 C57 118.6(8) . . ?
C54 C53 C52 121.0(10) . . ?
C54 C53 H53 119.5 . . ?
C52 C53 H53 119.5 . . ?
C53 C54 C55 120.2(10) . . ?
C53 C54 H54 119.9 . . ?
C55 C54 H54 119.9 . . ?
C56 C55 C54 120.4(10) . . ?
C56 C55 H55 119.8 . . ?
C54 C55 H55 119.8 . . ?
C55 C56 C57 119.5(9) . . ?
C55 C56 H56 120.3 . . ?
C57 C56 H56 120.3 . . ?
C58 C57 C52 118.8(8) . . ?
C58 C57 C56 121.4(8) . . ?
C52 C57 C56 119.7(9) . . ?
C59 C58 C57 120.7(8) . . ?
C59 C58 H58 119.6 . . ?
C57 C58 H58 119.6 . . ?
C58 C59 C60 121.2(8) . . ?
C58 C59 H59 119.4 . . ?
C60 C59 H59 119.4 . . ?
C51 C60 C59 117.9(7) . . ?
C51 C60 C61 119.6(7) . . ?
C59 C60 C61 122.6(7) . . ?
O9 C61 C62 123.7(7) . . ?
O9 C61 C60 116.3(6) . . ?
C62 C61 C60 119.8(6) . . ?
C63 C62 C61 123.9(6) . . ?
C63 C62 H62 118.0 . . ?
C61 C62 H62 118.0 . . ?
O10 C63 C62 125.4(6) . . ?
O10 C63 C64 113.6(6) . . ?
C62 C63 C64 120.9(6) . . ?
N3 C64 C65 122.6(6) . . ?
N3 C64 C63 114.8(5) . . ?
C65 C64 C63 122.6(6) . . ?
C66 C65 C64 118.2(7) . . ?
C66 C65 H65 120.9 . . ?
C64 C65 H65 120.9 . . ?
C65 C66 C67 119.8(6) . . ?
C65 C66 H66 120.1 . . ?
C67 C66 H66 120.1 . . ?
C66 C67 C68 119.4(7) . . ?
C66 C67 H67 120.3 . . ?
C68 C67 H67 120.3 . . ?
N3 C68 C67 121.7(6) . . ?
N3 C68 C69 115.5(6) . . ?
C67 C68 C69 122.5(6) . . ?
O11 C69 C70 125.9(6) . . ?
O11 C69 C68 116.1(6) . . ?
C70 C69 C68 118.0(6) . . ?
C69 C70 C71 124.5(7) . . ?
C69 C70 H70 117.8 . . ?
C71 C70 H70 117.8 . . ?
O12 C71 C70 123.0(7) . . ?
O12 C71 C72 117.1(6) . . ?
C70 C71 C72 119.9(7) . . ?
C73 C72 C81 119.6(7) . . ?
C73 C72 C71 122.7(7) . . ?
C81 C72 C71 117.6(7) . . ?
C72 C73 C74 121.2(7) . . ?
C72 C73 H73 119.4 . . ?
C74 C73 H73 119.4 . . ?
C73 C74 C75 121.1(8) . . ?
C73 C74 C79 119.5(8) . . ?
C75 C74 C79 119.4(8) . . ?
C76 C75 C74 120.9(10) . . ?
C76 C75 H75 119.5 . . ?
C74 C75 H75 119.5 . . ?
C75 C76 C77 119.1(10) . . ?
C75 C76 H76 120.4 . . ?
C77 C76 H76 120.4 . . ?
C78 C77 C76 122.1(10) . . ?
C78 C77 H77 119.0 . . ?
C76 C77 H77 119.0 . . ?
C77 C78 C79 119.2(9) . . ?
C77 C78 H78 120.4 . . ?
C79 C78 H78 120.4 . . ?
C80 C79 C74 118.9(7) . . ?
C80 C79 C78 121.9(8) . . ?
C74 C79 C78 119.2(8) . . ?
C81 C80 C79 121.1(8) . . ?
C81 C80 H80 119.5 . . ?
C79 C80 H80 119.5 . . ?
C80 C81 C72 119.7(8) . . ?
C80 C81 H81 120.2 . . ?
C72 C81 H81 120.2 . . ?
O14 C82 O13 128.2(8) . . ?
O14 C82 C83 118.7(8) . . ?
O13 C82 C83 113.1(7) . . ?
N4 C83 C84 121.0(8) . . ?
N4 C83 C82 115.1(7) . . ?
C84 C83 C82 123.9(8) . . ?
C85 C84 C83 118.1(8) . . ?
C85 C84 H84 121.0 . . ?
C83 C84 H84 121.0 . . ?
C84 C85 C86 121.0(8) . . ?
C84 C85 H85 119.5 . . ?
C86 C85 H85 119.5 . . ?
C87 C86 C85 118.0(8) . . ?
C87 C86 H86 121.0 . . ?
C85 C86 H86 121.0 . . ?
N4 C87 C86 121.1(8) . . ?
N4 C87 C88 112.3(7) . . ?
C86 C87 C88 126.6(8) . . ?
O15 C88 C89 123.6(7) . . ?
O15 C88 C87 115.6(6) . . ?
C89 C88 C87 120.7(7) . . ?
C88 C89 C90 123.7(7) . . ?
C88 C89 H89 118.2 . . ?
C90 C89 H89 118.2 . . ?
O16 C90 C89 123.5(7) . . ?
O16 C90 C91 117.0(8) . . ?
C89 C90 C91 119.4(8) . . ?
C100 C91 C92 118.8(9) . . ?
C100 C91 C90 120.1(9) . . ?
C92 C91 C90 121.0(10) . . ?
C93 C92 C91 122.2(12) . . ?
C93 C92 H92 118.9 . . ?
C91 C92 H92 118.9 . . ?
C94 C93 C92 120.0(13) . . ?
C94 C93 H93 120.0 . . ?
C92 C93 H93 120.0 . . ?
C93 C94 C99 120.3(12) . . ?
C93 C94 C95 116.5(14) . . ?
C99 C94 C95 123.2(14) . . ?
C96 C95 C94 111.9(16) . . ?
C96 C95 H95 124.0 . . ?
C94 C95 H95 124.0 . . ?
C95 C96 C97 125.9(15) . . ?
C95 C96 H96 117.0 . . ?
C97 C96 H96 117.0 . . ?
C96 C97 C98 121.4(16) . . ?
C96 C97 H97 119.3 . . ?
C98 C97 H97 119.3 . . ?
C99 C98 C97 117.8(16) . . ?
C99 C98 H98 121.1 . . ?
C97 C98 H98 121.1 . . ?
C98 C99 C94 119.6(13) . . ?
C98 C99 C100 121.3(14) . . ?
C94 C99 C100 119.1(13) . . ?
C91 C100 C99 119.5(12) . . ?
C91 C100 H100 120.3 . . ?
C99 C100 H100 120.3 . . ?
N5 C101 C102 122.8(7) . . ?
N5 C101 H101 118.6 . . ?
C102 C101 H101 118.6 . . ?
C103 C102 C101 119.1(7) . . ?
C103 C102 H102 120.4 . . ?
C101 C102 H102 120.4 . . ?
C102 C103 C104 119.3(8) . . ?
C102 C103 H103 120.3 . . ?
C104 C103 H103 120.3 . . ?
C103 C104 C105 118.4(8) . . ?
C103 C104 H104 120.8 . . ?
C105 C104 H104 120.8 . . ?
N5 C105 C104 123.9(7) . . ?
N5 C105 H105 118.0 . . ?
C104 C105 H105 118.0 . . ?
O20 N6 O19 121.9(8) . . ?
O20 N6 O21 119.2(7) . . ?
O19 N6 O21 118.9(8) . . ?
C1S N1S C5S 117.6(8) . . ?
N1S C1S C2S 123.7(8) . . ?
N1S C1S H1S 118.1 . . ?
C2S C1S H1S 118.1 . . ?
C1S C2S C3S 119.1(10) . . ?
C1S C2S H2S 120.4 . . ?
C3S C2S H2S 120.4 . . ?
C4S C3S C2S 118.7(10) . . ?
C4S C3S H3S 120.6 . . ?
C2S C3S H3S 120.6 . . ?
C3S C4S C5S 118.1(9) . . ?
C3S C4S H4S 121.0 . . ?
C5S C4S H4S 121.0 . . ?
N1S C5S C4S 122.7(9) . . ?
N1S C5S H5S 118.6 . . ?
C4S C5S H5S 118.6 . . ?
C6S N2S C10S 120.0 . . ?
C7S C6S N2S 120.0 . . ?
C7S C6S H6SA 120.0 . . ?
N2S C6S H6SA 120.0 . . ?
C6S C7S C8S 120.0 . . ?
C6S C7S H7SA 120.0 . . ?
C8S C7S H7SA 120.0 . . ?
C9S C8S C7S 120.0 . . ?
C9S C8S H8SA 120.0 . . ?
C7S C8S H8SA 120.0 . . ?
C10S C9S C8S 120.0 . . ?
C10S C9S H9SA 120.0 . . ?
C8S C9S H9SA 120.0 . . ?
C9S C10S N2S 120.0 . . ?
C9S C10S H10A 120.0 . . ?
N2S C10S H10A 120.0 . . ?
C56S N12S C60S 120.0 . . ?
C57S C56S N12S 120.0 . . ?
C57S C56S H56A 120.0 . . ?
N12S C56S H56A 120.0 . . ?
C56S C57S C58S 120.0 . . ?
C56S C57S H57A 120.0 . . ?
C58S C57S H57A 120.0 . . ?
C59S C58S C57S 120.0 . . ?
C59S C58S H58A 120.0 . . ?
C57S C58S H58A 120.0 . . ?
C58S C59S C60S 120.0 . . ?
C58S C59S H59A 120.0 . . ?
C60S C59S H59A 120.0 . . ?
C59S C60S N12S 120.0 . . ?
C59S C60S H60A 120.0 . . ?
N12S C60S H60A 120.0 . . ?
C15S N3S C11S 117.4(7) . . ?
N3S C11S C12S 122.8(8) . . ?
N3S C11S H11S 118.6 . . ?
C12S C11S H11S 118.6 . . ?
C13S C12S C11S 119.2(9) . . ?
C13S C12S H12S 120.4 . . ?
C11S C12S H12S 120.4 . . ?
C12S C13S C14S 118.9(9) . . ?
C12S C13S H13S 120.5 . . ?
C14S C13S H13S 120.5 . . ?
C13S C14S C15S 118.1(9) . . ?
C13S C14S H14S 121.0 . . ?
C15S C14S H14S 121.0 . . ?
N3S C15S C14S 123.5(8) . . ?
N3S C15S H15S 118.3 . . ?
C14S C15S H15S 118.3 . . ?
C16S N4S C20S 120.0 . . ?
N4S C16S C17S 120.0 . . ?
N4S C16S H16A 120.0 . . ?
C17S C16S H16A 120.0 . . ?
C16S C17S C18S 120.0 . . ?
C16S C17S H17C 120.0 . . ?
C18S C17S H17C 120.0 . . ?
C17S C18S C19S 120.0 . . ?
C17S C18S H18C 120.0 . . ?
C19S C18S H18C 120.0 . . ?
C20S C19S C18S 120.0 . . ?
C20S C19S H19A 120.0 . . ?
C18S C19S H19A 120.0 . . ?
C19S C20S N4S 120.0 . . ?
C19S C20S H20A 120.0 . . ?
N4S C20S H20A 120.0 . . ?
C66S N14S C70S 120.0 . . ?
C67S C66S N14S 120.0 . . ?
C67S C66S H66A 120.0 . . ?
N14S C66S H66A 120.0 . . ?
C66S C67S C68S 120.0 . . ?
C66S C67S H67A 120.0 . . ?
C68S C67S H67A 120.0 . . ?
C69S C68S C67S 120.0 . . ?
C69S C68S H68A 120.0 . . ?
C67S C68S H68A 120.0 . . ?
C70S C69S C68S 120.0 . . ?
C70S C69S H69A 120.0 . . ?
C68S C69S H69A 120.0 . . ?
C69S C70S N14S 120.0 . . ?
C69S C70S H70A 120.0 . . ?
N14S C70S H70A 120.0 . . ?
C22S N5S C21S 115.3(11) . . ?
C25S C21S N5S 124.2(12) . . ?
C25S C21S H21S 117.9 . . ?
N5S C21S H21S 117.9 . . ?
N5S C22S C23S 124.9(12) . . ?
N5S C22S H22S 117.6 . . ?
C23S C22S H22S 117.6 . . ?
C22S C23S C24S 119.5(12) . . ?
C22S C23S H23S 120.3 . . ?
C24S C23S H23S 120.3 . . ?
C23S C24S C25S 117.6(13) . . ?
C23S C24S H24S 121.2 . . ?
C25S C24S H24S 121.2 . . ?
C21S C25S C24S 118.4(12) . . ?
C21S C25S H25S 120.8 . . ?
C24S C25S H25S 120.8 . . ?
C30S N6S C26S 112.2(12) . . ?
C27S C26S N6S 126.7(15) . . ?
C27S C26S H26S 116.7 . . ?
N6S C26S H26S 116.7 . . ?
C26S C27S C28S 115.3(15) . . ?
C26S C27S H27S 122.4 . . ?
C28S C27S H27S 122.4 . . ?
C27S C28S C29S 127.9(12) . . ?
C27S C28S H28S 116.1 . . ?
C29S C28S H28S 116.1 . . ?
C28S C29S C30S 117.6(11) . . ?
C28S C29S H29S 121.2 . . ?
C30S C29S H29S 121.2 . . ?
C29S C30S N6S 119.2(13) . . ?
C29S C30S H30S 120.4 . . ?
N6S C30S H30S 120.4 . . ?
C35S N7S C31S 118.5(12) . . ?
C32S C31S N7S 119.2(15) . . ?
C32S C31S H31S 120.4 . . ?
N7S C31S H31S 120.4 . . ?
C31S C32S C33S 117.0(14) . . ?
C31S C32S H32S 121.5 . . ?
C33S C32S H32S 121.5 . . ?
C34S C33S C32S 124.8(16) . . ?
C34S C33S H33S 117.6 . . ?
C32S C33S H33S 117.6 . . ?
C33S C34S C35S 118.8(15) . . ?
C33S C34S H34S 120.6 . . ?
C35S C34S H34S 120.6 . . ?
C34S C35S N7S 121.3(13) . . ?
C34S C35S H35S 119.3 . . ?
N7S C35S H35S 119.3 . . ?
C36S N8S C40S 121.4(15) . . ?
C37S C36S N8S 120.4(16) . . ?
C37S C36S H36S 119.8 . . ?
N8S C36S H36S 119.8 . . ?
C36S C37S C38S 123.5(17) . . ?
C36S C37S H37S 118.2 . . ?
C38S C37S H37S 118.2 . . ?
C37S C38S C39S 118.6(15) . . ?
C37S C38S H38S 120.7 . . ?
C39S C38S H38S 120.7 . . ?
C38S C39S C40S 119.4(14) . . ?
C38S C39S H39S 120.3 . . ?
C40S C39S H39S 120.3 . . ?
C39S C40S N8S 116.5(15) . . ?
C39S C40S H40S 121.7 . . ?
N8S C40S H40S 121.7 . . ?
C45S N9S C41S 121.1(19) . . ?
C42S C41S N9S 121(2) . . ?
C42S C41S H41S 119.3 . . ?
N9S C41S H41S 119.3 . . ?
C43S C42S C41S 121(2) . . ?
C43S C42S H42S 119.7 . . ?
C41S C42S H42S 119.7 . . ?
C42S C43S C44S 121(2) . . ?
C42S C43S H43S 119.5 . . ?
C44S C43S H43S 119.5 . . ?
C43S C44S C45S 117(2) . . ?
C43S C44S H44S 121.4 . . ?
C45S C44S H44S 121.4 . . ?
N9S C45S C44S 118(2) . . ?
N9S C45S H45S 120.8 . . ?
C44S C45S H45S 120.8 . . ?
C46S N10S C50S 120.0 . . ?
C47S C46S N10S 120.0 . . ?
C47S C46S H46A 120.0 . . ?
N10S C46S H46A 120.0 . . ?
C46S C47S C48S 120.0 . . ?
C46S C47S H47A 120.0 . . ?
C48S C47S H47A 120.0 . . ?
C49S C48S C47S 120.0 . . ?
C49S C48S H48A 120.0 . . ?
C47S C48S H48A 120.0 . . ?
C48S C49S C50S 120.0 . . ?
C48S C49S H40A 120.0 . . ?
C50S C49S H40A 120.0 . . ?
C49S C50S N10S 120.0 . . ?
C49S C50S H50A 120.0 . . ?
N10S C50S H50A 120.0 . . ?
C96S N20S C200 120.0 . . ?
C97S C96S N20S 120.0 . . ?
C97S C96S H96A 120.0 . . ?
N20S C96S H96A 120.0 . . ?
C96S C97S C98S 120.0 . . ?
C96S C97S H97A 120.0 . . ?
C98S C97S H97A 120.0 . . ?
C97S C98S C99S 120.0 . . ?
C97S C98S H98A 120.0 . . ?
C99S C98S H98A 120.0 . . ?
C200 C99S C98S 120.0 . . ?
C200 C99S H99A 120.0 . . ?
C98S C99S H99A 120.0 . . ?
C99S C200 N20S 120.0 . . ?
C99S C200 H20F 120.0 . . ?
N20S C200 H20F 120.0 . . ?
C65S N11S C61S 133(4) . . ?
N11S C61S C62S 121(4) . . ?
N11S C61S H61A 119.3 . . ?
C62S C61S H61A 119.3 . . ?
C63S C62S C61S 106(3) . . ?
C63S C62S H62A 127.2 . . ?
C61S C62S H62A 127.2 . . ?
C64S C63S C62S 136(3) . . ?
C64S C63S H63A 112.2 . . ?
C62S C63S H63A 112.2 . . ?
C63S C64S C65S 109(3) . . ?
C63S C64S H64A 125.6 . . ?
C65S C64S H64A 125.6 . . ?
N11S C65S C64S 116(4) . . ?
N11S C65S H65A 122.2 . . ?
C64S C65S H65A 122.2 . . ?

loop_
_geom_bond_atom_site_label_1
_geom_bond_atom_site_label_2
_geom_bond_distance
_geom_bond_site_symmetry_2
_geom_bond_publ_flag
Er1 O5 2.257(5) . ?
Er1 O9 2.290(5) . ?
Er1 O17 2.309(5) . ?
Er1 O3 2.325(5) . ?
Er1 O10 2.326(4) . ?
Er1 O1 2.347(5) . ?
Er1 O6 2.361(5) . ?
Er1 N1 2.388(6) . ?
Er1 Nd1 3.9438(6) . ?
Er2 O8 2.257(5) . ?
Er2 O12 2.278(5) . ?
Er2 O15 2.313(5) . ?
Er2 O7 2.319(5) . ?
Er2 O18 2.335(5) . ?
Er2 O13 2.362(5) . ?
Er2 N4 2.384(6) . ?
Er2 O11 2.390(4) . ?
Er2 Nd1 3.9468(6) . ?
Nd1 O4 2.429(5) . ?
Nd1 O16 2.480(5) . ?
Nd1 O7 2.561(5) . ?
Nd1 O10 2.570(4) . ?
Nd1 O3 2.624(5) . ?
Nd1 O15 2.685(5) . ?
Nd1 O11 2.687(4) . ?
Nd1 N5 2.717(6) . ?
Nd1 O6 2.727(5) . ?
Nd1 N3 2.757(5) . ?
Nd1 N2 2.761(6) . ?
O1 C1 1.265(9) . ?
O2 C1 1.233(9) . ?
O3 C7 1.290(9) . ?
O4 C9 1.248(8) . ?
O5 C30 1.258(9) . ?
O6 C32 1.269(8) . ?
O7 C38 1.277(9) . ?
O8 C40 1.259(9) . ?
O9 C61 1.277(8) . ?
O10 C63 1.287(8) . ?
O11 C69 1.275(8) . ?
O12 C71 1.264(8) . ?
O13 C82 1.271(9) . ?
O14 C82 1.213(9) . ?
O15 C88 1.299(8) . ?
O16 C90 1.269(10) . ?
O17 H17A 0.8698 . ?
O17 H17B 0.8700 . ?
O18 H18A 0.8702 . ?
O18 H18B 0.8704 . ?
N1 C6 1.317(9) . ?
N1 C2 1.348(9) . ?
N2 C33 1.337(9) . ?
N2 C37 1.346(9) . ?
N3 C68 1.333(8) . ?
N3 C64 1.342(8) . ?
N4 C83 1.338(10) . ?
N4 C87 1.341(9) . ?
N5 C105 1.336(9) . ?
N5 C101 1.351(9) . ?
C1 C2 1.502(11) . ?
C2 C3 1.380(10) . ?
C3 C4 1.369(11) . ?
C3 H3 0.9500 . ?
C4 C5 1.396(10) . ?
C4 H4 0.9500 . ?
C5 C6 1.387(10) . ?
C5 H5 0.9500 . ?
C6 C7 1.505(9) . ?
C7 C8 1.371(10) . ?
C8 C9 1.428(9) . ?
C8 H8 0.9500 . ?
C9 C10 1.465(10) . ?
C10 C11 1.379(10) . ?
C10 C19 1.410(11) . ?
C11 C12 1.400(11) . ?
C11 H11 0.9500 . ?
C12 C13 1.407(10) . ?
C12 C17 1.421(11) . ?
C13 C14 1.348(11) . ?
C13 H13 0.9500 . ?
C14 C15 1.397(13) . ?
C14 H14 0.9500 . ?
C15 C16 1.373(12) . ?
C15 H15 0.9500 . ?
C16 C17 1.411(12) . ?
C16 H16 0.9500 . ?
C17 C18 1.414(11) . ?
C18 C19 1.362(11) . ?
C18 H18 0.9500 . ?
C19 H19 0.9500 . ?
C20 C29 1.350(10) . ?
C20 C21 1.430(10) . ?
C20 H20 0.9500 . ?
C21 C26 1.411(11) . ?
C21 C22 1.417(12) . ?
C22 C23 1.366(11) . ?
C22 H22 0.9500 . ?
C23 C24 1.401(13) . ?
C23 H23 0.9500 . ?
C24 C25 1.348(13) . ?
C24 H24 0.9500 . ?
C25 C26 1.416(10) . ?
C25 H25 0.9500 . ?
C26 C27 1.422(11) . ?
C27 C28 1.352(10) . ?
C27 H27 0.9500 . ?
C28 C29 1.416(10) . ?
C28 H28 0.9500 . ?
C29 C30 1.491(9) . ?
C30 C31 1.387(10) . ?
C31 C32 1.400(9) . ?
C31 H31 0.9500 . ?
C32 C33 1.496(10) . ?
C33 C34 1.380(11) . ?
C34 C35 1.365(12) . ?
C34 H34 0.9500 . ?
C35 C36 1.376(11) . ?
C35 H35 0.9500 . ?
C36 C37 1.392(10) . ?
C36 H36 0.9500 . ?
C37 C38 1.462(10) . ?
C38 C39 1.374(10) . ?
C39 C40 1.440(10) . ?
C39 H39 0.9500 . ?
C40 C41 1.476(10) . ?
C41 C42 1.365(11) . ?
C41 C50 1.409(11) . ?
C42 C43 1.397(10) . ?
C42 H42 0.9500 . ?
C43 C44 1.404(11) . ?
C43 C48 1.419(11) . ?
C44 C45 1.349(11) . ?
C44 H44 0.9500 . ?
C45 C46 1.377(13) . ?
C45 H45 0.9500 . ?
C46 C47 1.340(12) . ?
C46 H46 0.9500 . ?
C47 C48 1.415(11) . ?
C47 H47 0.9500 . ?
C48 C49 1.408(11) . ?
C49 C50 1.368(11) . ?
C49 H49 0.9500 . ?
C50 H50 0.9500 . ?
C51 C60 1.354(10) . ?
C51 C52 1.405(11) . ?
C51 H51 0.9500 . ?
C52 C53 1.391(12) . ?
C52 C57 1.406(12) . ?
C53 C54 1.365(13) . ?
C53 H53 0.9500 . ?
C54 C55 1.410(15) . ?
C54 H54 0.9500 . ?
C55 C56 1.368(14) . ?
C55 H55 0.9500 . ?
C56 C57 1.419(13) . ?
C56 H56 0.9500 . ?
C57 C58 1.404(12) . ?
C58 C59 1.356(11) . ?
C58 H58 0.9500 . ?
C59 C60 1.420(10) . ?
C59 H59 0.9500 . ?
C60 C61 1.494(10) . ?
C61 C62 1.400(10) . ?
C62 C63 1.361(9) . ?
C62 H62 0.9500 . ?
C63 C64 1.491(9) . ?
C64 C65 1.403(9) . ?
C65 C66 1.355(10) . ?
C65 H65 0.9500 . ?
C66 C67 1.369(10) . ?
C66 H66 0.9500 . ?
C67 C68 1.394(9) . ?
C67 H67 0.9500 . ?
C68 C69 1.494(9) . ?
C69 C70 1.381(10) . ?
C70 C71 1.396(10) . ?
C70 H70 0.9500 . ?
C71 C72 1.496(10) . ?
C72 C73 1.374(11) . ?
C72 C81 1.417(10) . ?
C73 C74 1.397(11) . ?
C73 H73 0.9500 . ?
C74 C75 1.400(12) . ?
C74 C79 1.411(11) . ?
C75 C76 1.368(13) . ?
C75 H75 0.9500 . ?
C76 C77 1.401(15) . ?
C76 H76 0.9500 . ?
C77 C78 1.360(14) . ?
C77 H77 0.9500 . ?
C78 C79 1.417(11) . ?
C78 H78 0.9500 . ?
C79 C80 1.407(12) . ?
C80 C81 1.376(11) . ?
C80 H80 0.9500 . ?
C81 H81 0.9500 . ?
C82 C83 1.522(11) . ?
C83 C84 1.379(11) . ?
C84 C85 1.372(12) . ?
C84 H84 0.9500 . ?
C85 C86 1.386(13) . ?
C85 H85 0.9500 . ?
C86 C87 1.372(11) . ?
C86 H86 0.9500 . ?
C87 C88 1.473(11) . ?
C88 C89 1.383(10) . ?
C89 C90 1.386(11) . ?
C89 H89 0.9500 . ?
C90 C91 1.503(10) . ?
C91 C100 1.339(14) . ?
C91 C92 1.404(14) . ?
C92 C93 1.382(12) . ?
C92 H92 0.9500 . ?
C93 C94 1.326(17) . ?
C93 H93 0.9500 . ?
C94 C99 1.408(19) . ?
C94 C95 1.513(16) . ?
C95 C96 1.29(2) . ?
C95 H95 0.9500 . ?
C96 C97 1.40(2) . ?
C96 H96 0.9500 . ?
C97 C98 1.414(16) . ?
C97 H97 0.9500 . ?
C98 C99 1.332(17) . ?
C98 H98 0.9500 . ?
C99 C100 1.449(14) . ?
C100 H100 0.9500 . ?
C101 C102 1.375(10) . ?
C101 H101 0.9500 . ?
C102 C103 1.365(11) . ?
C102 H102 0.9500 . ?
C103 C104 1.368(11) . ?
C103 H103 0.9500 . ?
C104 C105 1.372(11) . ?
C104 H104 0.9500 . ?
C105 H105 0.9500 . ?
O19 N6 1.246(8) . ?
O20 N6 1.230(9) . ?
O21 N6 1.262(9) . ?
N1S C1S 1.297(11) . ?
N1S C5S 1.320(11) . ?
C1S C2S 1.360(13) . ?
C1S H1S 0.9500 . ?
C2S C3S 1.362(14) . ?
C2S H2S 0.9500 . ?
C3S C4S 1.353(15) . ?
C3S H3S 0.9500 . ?
C4S C5S 1.393(14) . ?
C4S H4S 0.9500 . ?
C5S H5S 0.9500 . ?
N2S C6S 1.3900 . ?
N2S C10S 1.3900 . ?
C6S C7S 1.3900 . ?
C6S H6SA 0.9500 . ?
C7S C8S 1.3900 . ?
C7S H7SA 0.9500 . ?
C8S C9S 1.3900 . ?
C8S H8SA 0.9500 . ?
C9S C10S 1.3900 . ?
C9S H9SA 0.9500 . ?
C10S H10A 0.9500 . ?
N12S C56S 1.3900 . ?
N12S C60S 1.3900 . ?
C56S C57S 1.3900 . ?
C56S H56A 0.9500 . ?
C57S C58S 1.3900 . ?
C57S H57A 0.9500 . ?
C58S C59S 1.3900 . ?
C58S H58A 0.9500 . ?
C59S C60S 1.3900 . ?
C59S H59A 0.9500 . ?
C60S H60A 0.9500 . ?
N3S C15S 1.319(10) . ?
N3S C11S 1.327(10) . ?
C11S C12S 1.381(12) . ?
C11S H11S 0.9500 . ?
C12S C13S 1.364(13) . ?
C12S H12S 0.9500 . ?
C13S C14S 1.367(13) . ?
C13S H13S 0.9500 . ?
C14S C15S 1.394(12) . ?
C14S H14S 0.9500 . ?
C15S H15S 0.9500 . ?
N4S C16S 1.3900 . ?
N4S C20S 1.3900 . ?
C16S C17S 1.3900 . ?
C16S H16A 0.9500 . ?
C17S C18S 1.3900 . ?
C17S H17C 0.9500 . ?
C18S C19S 1.3900 . ?
C18S H18C 0.9500 . ?
C19S C20S 1.3900 . ?
C19S H19A 0.9500 . ?
C20S H20A 0.9500 . ?
N14S C66S 1.3900 . ?
N14S C70S 1.3900 . ?
C66S C67S 1.3900 . ?
C66S H66A 0.9500 . ?
C67S C68S 1.3900 . ?
C67S H67A 0.9500 . ?
C68S C69S 1.3900 . ?
C68S H68A 0.9500 . ?
C69S C70S 1.3900 . ?
C69S H69A 0.9500 . ?
C70S H70A 0.9500 . ?
N5S C22S 1.299(14) . ?
N5S C21S 1.346(14) . ?
C21S C25S 1.342(15) . ?
C21S H21S 0.9500 . ?
C22S C23S 1.344(16) . ?
C22S H22S 0.9500 . ?
C23S C24S 1.356(16) . ?
C23S H23S 0.9500 . ?
C24S C25S 1.377(15) . ?
C24S H24S 0.9500 . ?
C25S H25S 0.9500 . ?
N6S C30S 1.42(2) . ?
N6S C26S 1.43(2) . ?
C26S C27S 1.26(2) . ?
C26S H26S 0.9500 . ?
C27S C28S 1.282(14) . ?
C27S H27S 0.9500 . ?
C28S C29S 1.319(13) . ?
C28S H28S 0.9500 . ?
C29S C30S 1.359(15) . ?
C29S H29S 0.9500 . ?
C30S H30S 0.9500 . ?
N7S C35S 1.353(16) . ?
N7S C31S 1.382(17) . ?
C31S C32S 1.31(2) . ?
C31S H31S 0.9500 . ?
C32S C33S 1.38(2) . ?
C32S H32S 0.9500 . ?
C33S C34S 1.25(2) . ?
C33S H33S 0.9500 . ?
C34S C35S 1.309(18) . ?
C34S H34S 0.9500 . ?
C35S H35S 0.9500 . ?
N8S C36S 1.33(2) . ?
N8S C40S 1.380(18) . ?
C36S C37S 1.25(2) . ?
C36S H36S 0.9500 . ?
C37S C38S 1.341(18) . ?
C37S H37S 0.9500 . ?
C38S C39S 1.365(19) . ?
C38S H38S 0.9500 . ?
C39S C40S 1.37(2) . ?
C39S H39S 0.9500 . ?
C40S H40S 0.9500 . ?
N9S C45S 1.32(2) . ?
N9S C41S 1.33(2) . ?
C41S C42S 1.30(2) . ?
C41S H41S 0.9500 . ?
C42S C43S 1.29(2) . ?
C42S H42S 0.9500 . ?
C43S C44S 1.38(2) . ?
C43S H43S 0.9500 . ?
C44S C45S 1.38(2) . ?
C44S H44S 0.9500 . ?
C45S H45S 0.9500 . ?
N10S C46S 1.3900 . ?
N10S C50S 1.3900 . ?
C46S C47S 1.3900 . ?
C46S H46A 0.9500 . ?
C47S C48S 1.3900 . ?
C47S H47A 0.9500 . ?
C48S C49S 1.3900 . ?
C48S H48A 0.9500 . ?
C49S C50S 1.3900 . ?
C49S H40A 0.9500 . ?
C50S H50A 0.9500 . ?
N20S C96S 1.3900 . ?
N20S C200 1.3900 . ?
C96S C97S 1.3900 . ?
C96S H96A 0.9500 . ?
C97S C98S 1.3900 . ?
C97S H97A 0.9500 . ?
C98S C99S 1.3900 . ?
C98S H98A 0.9500 . ?
C99S C200 1.3900 . ?
C99S H99A 0.9500 . ?
C200 H20F 0.9500 . ?
N11S C65S 1.25(3) . ?
N11S C61S 1.34(3) . ?
C61S C62S 1.43(3) . ?
C61S H61A 0.9500 . ?
C62S C63S 1.42(4) . ?
C62S H62A 0.9500 . ?
C63S C64S 1.40(3) . ?
C63S H63A 0.9500 . ?
C64S C65S 1.52(4) . ?
C64S H64A 0.9500 . ?
C65S H65A 0.9500 . ?

loop_
_geom_hbond_atom_site_label_D
_geom_hbond_atom_site_label_H
_geom_hbond_atom_site_label_A
_geom_hbond_distance_DH
_geom_hbond_distance_HA
_geom_hbond_distance_DA
_geom_hbond_angle_DHA
_geom_hbond_site_symmetry_A
_geom_hbond_publ_flag
O17 H17B N1S 0.87 1.87 2.728(8) 168.3 . yes
O17 H17A N2S^a 0.87 1.89 2.727(10) 161.2 . yes
O17 H17A N12S^b 0.87 1.83 2.67(3) 160.3 . yes
O18 H18B N3S 0.87 1.88 2.739(8) 171.0 . yes
O18 H18A O13 0.87 1.86 2.711(7) 165.4 2_566 yes

loop_
_geom_torsion_atom_site_label_1
_geom_torsion_atom_site_label_2
_geom_torsion_atom_site_label_3
_geom_torsion_atom_site_label_4
_geom_torsion
_geom_torsion_site_symmetry_1
_geom_torsion_site_symmetry_2
_geom_torsion_site_symmetry_3
_geom_torsion_site_symmetry_4
_geom_torsion_publ_flag
Er1 O1 C1 O2 167.6(6) . . . . ?
Er1 O1 C1 C2 -13.7(8) . . . . ?
C6 N1 C2 C3 6.5(10) . . . . ?
Er1 N1 C2 C3 -163.3(5) . . . . ?
C6 N1 C2 C1 -169.4(6) . . . . ?
Er1 N1 C2 C1 20.9(7) . . . . ?
O2 C1 C2 N1 173.4(7) . . . . ?
O1 C1 C2 N1 -5.4(9) . . . . ?
O2 C1 C2 C3 -2.1(11) . . . . ?
O1 C1 C2 C3 179.0(7) . . . . ?
N1 C2 C3 C4 -3.7(11) . . . . ?
C1 C2 C3 C4 171.7(7) . . . . ?
C2 C3 C4 C5 -1.5(11) . . . . ?
C3 C4 C5 C6 3.9(11) . . . . ?
C2 N1 C6 C5 -4.1(10) . . . . ?
Er1 N1 C6 C5 165.2(5) . . . . ?
C2 N1 C6 C7 175.1(6) . . . . ?
Er1 N1 C6 C7 -15.6(8) . . . . ?
C4 C5 C6 N1 -1.2(11) . . . . ?
C4 C5 C6 C7 179.7(7) . . . . ?
Er1 O3 C7 C8 159.4(5) . . . . ?
Nd1 O3 C7 C8 -33.5(9) . . . . ?
Er1 O3 C7 C6 -17.3(7) . . . . ?
Nd1 O3 C7 C6 149.8(4) . . . . ?
N1 C6 C7 O3 20.5(8) . . . . ?
C5 C6 C7 O3 -160.3(7) . . . . ?
N1 C6 C7 C8 -156.3(6) . . . . ?
C5 C6 C7 C8 22.8(11) . . . . ?
O3 C7 C8 C9 -1.2(11) . . . . ?
C6 C7 C8 C9 175.2(6) . . . . ?
Nd1 O4 C9 C8 25.2(10) . . . . ?
Nd1 O4 C9 C10 -153.8(5) . . . . ?
C7 C8 C9 O4 9.2(10) . . . . ?
C7 C8 C9 C10 -171.8(6) . . . . ?
O4 C9 C10 C11 20.8(9) . . . . ?
C8 C9 C10 C11 -158.3(6) . . . . ?
O4 C9 C10 C19 -160.4(7) . . . . ?
C8 C9 C10 C19 20.5(10) . . . . ?
C19 C10 C11 C12 -1.9(11) . . . . ?
C9 C10 C11 C12 177.0(6) . . . . ?
C10 C11 C12 C13 -178.8(7) . . . . ?
C10 C11 C12 C17 -0.3(11) . . . . ?
C11 C12 C13 C14 -179.8(8) . . . . ?
C17 C12 C13 C14 1.6(12) . . . . ?
C12 C13 C14 C15 -1.4(13) . . . . ?
C13 C14 C15 C16 -1.0(14) . . . . ?
C14 C15 C16 C17 3.2(14) . . . . ?
C15 C16 C17 C18 176.4(8) . . . . ?
C15 C16 C17 C12 -2.9(13) . . . . ?
C11 C12 C17 C16 -178.1(7) . . . . ?
C13 C12 C17 C16 0.5(11) . . . . ?
C11 C12 C17 C18 2.5(11) . . . . ?
C13 C12 C17 C18 -178.9(7) . . . . ?
C16 C17 C18 C19 178.0(8) . . . . ?
C12 C17 C18 C19 -2.6(12) . . . . ?
C17 C18 C19 C10 0.4(13) . . . . ?
C11 C10 C19 C18 1.9(12) . . . . ?
C9 C10 C19 C18 -176.9(7) . . . . ?
C29 C20 C21 C26 0.7(13) . . . . ?
C29 C20 C21 C22 -179.3(8) . . . . ?
C26 C21 C22 C23 -0.7(14) . . . . ?
C20 C21 C22 C23 179.3(9) . . . . ?
C21 C22 C23 C24 1.3(16) . . . . ?
C22 C23 C24 C25 -0.9(17) . . . . ?
C23 C24 C25 C26 -0.2(16) . . . . ?
C22 C21 C26 C25 -0.4(13) . . . . ?
C20 C21 C26 C25 179.6(8) . . . . ?
C22 C21 C26 C27 179.4(8) . . . . ?
C20 C21 C26 C27 -0.5(12) . . . . ?
C24 C25 C26 C21 0.8(14) . . . . ?
C24 C25 C26 C27 -179.0(9) . . . . ?
C21 C26 C27 C28 0.4(12) . . . . ?
C25 C26 C27 C28 -179.7(8) . . . . ?
C26 C27 C28 C29 -0.4(12) . . . . ?
C21 C20 C29 C28 -0.7(12) . . . . ?
C21 C20 C29 C30 -178.5(7) . . . . ?
C27 C28 C29 C20 0.6(12) . . . . ?
C27 C28 C29 C30 178.2(7) . . . . ?
Er1 O5 C30 C31 -0.5(13) . . . . ?
Er1 O5 C30 C29 179.7(5) . . . . ?
C20 C29 C30 O5 12.0(11) . . . . ?
C28 C29 C30 O5 -165.7(7) . . . . ?
C20 C29 C30 C31 -167.7(8) . . . . ?
C28 C29 C30 C31 14.6(12) . . . . ?
O5 C30 C31 C32 -2.9(13) . . . . ?
C29 C30 C31 C32 176.9(7) . . . . ?
Er1 O6 C32 C31 13.7(12) . . . . ?
Nd1 O6 C32 C31 -150.9(6) . . . . ?
Er1 O6 C32 C33 -165.1(5) . . . . ?
Nd1 O6 C32 C33 30.4(9) . . . . ?
C30 C31 C32 O6 -3.9(13) . . . . ?
C30 C31 C32 C33 174.9(8) . . . . ?
C37 N2 C33 C34 0.6(12) . . . . ?
Nd1 N2 C33 C34 -176.6(7) . . . . ?
C37 N2 C33 C32 175.9(6) . . . . ?
Nd1 N2 C33 C32 -1.3(9) . . . . ?
O6 C32 C33 N2 -18.0(10) . . . . ?
C31 C32 C33 N2 163.1(7) . . . . ?
O6 C32 C33 C34 157.3(8) . . . . ?
C31 C32 C33 C34 -21.6(12) . . . . ?
N2 C33 C34 C35 -1.4(14) . . . . ?
C32 C33 C34 C35 -176.4(9) . . . . ?
C33 C34 C35 C36 0.5(16) . . . . ?
C34 C35 C36 C37 1.1(15) . . . . ?
C33 N2 C37 C36 1.1(11) . . . . ?
Nd1 N2 C37 C36 178.4(6) . . . . ?
C33 N2 C37 C38 -178.6(6) . . . . ?
Nd1 N2 C37 C38 -1.3(8) . . . . ?
C35 C36 C37 N2 -1.9(12) . . . . ?
C35 C36 C37 C38 177.7(8) . . . . ?
Er2 O7 C38 C39 38.6(9) . . . . ?
Nd1 O7 C38 C39 -146.6(5) . . . . ?
Er2 O7 C38 C37 -144.2(5) . . . . ?
Nd1 O7 C38 C37 30.7(8) . . . . ?
N2 C37 C38 O7 -16.8(9) . . . . ?
C36 C37 C38 O7 163.5(7) . . . . ?
N2 C37 C38 C39 160.6(6) . . . . ?
C36 C37 C38 C39 -19.1(11) . . . . ?
O7 C38 C39 C40 -3.5(11) . . . . ?
C37 C38 C39 C40 179.4(6) . . . . ?
Er2 O8 C40 C39 -14.0(10) . . . . ?
Er2 O8 C40 C41 165.6(5) . . . . ?
C38 C39 C40 O8 -10.7(11) . . . . ?
C38 C39 C40 C41 169.7(7) . . . . ?
O8 C40 C41 C42 -27.8(10) . . . . ?
C39 C40 C41 C42 151.8(7) . . . . ?
O8 C40 C41 C50 152.1(7) . . . . ?
C39 C40 C41 C50 -28.2(11) . . . . ?
C50 C41 C42 C43 -0.6(12) . . . . ?
C40 C41 C42 C43 179.4(7) . . . . ?
C41 C42 C43 C44 178.0(7) . . . . ?
C41 C42 C43 C48 -0.5(11) . . . . ?
C42 C43 C44 C45 -178.7(8) . . . . ?
C48 C43 C44 C45 -0.3(12) . . . . ?
C43 C44 C45 C46 -0.1(14) . . . . ?
C44 C45 C46 C47 0.0(14) . . . . ?
C45 C46 C47 C48 0.6(14) . . . . ?
C46 C47 C48 C49 178.4(9) . . . . ?
C46 C47 C48 C43 -0.9(13) . . . . ?
C42 C43 C48 C49 -0.1(11) . . . . ?
C44 C43 C48 C49 -178.6(7) . . . . ?
C42 C43 C48 C47 179.2(7) . . . . ?
C44 C43 C48 C47 0.7(11) . . . . ?
C47 C48 C49 C50 -177.5(8) . . . . ?
C43 C48 C49 C50 1.7(12) . . . . ?
C48 C49 C50 C41 -2.8(13) . . . . ?
C42 C41 C50 C49 2.2(12) . . . . ?
C40 C41 C50 C49 -177.7(7) . . . . ?
C60 C51 C52 C53 -178.6(9) . . . . ?
C60 C51 C52 C57 1.5(13) . . . . ?
C51 C52 C53 C54 179.2(10) . . . . ?
C57 C52 C53 C54 -0.9(16) . . . . ?
C52 C53 C54 C55 -1.0(19) . . . . ?
C53 C54 C55 C56 2(2) . . . . ?
C54 C55 C56 C57 0(2) . . . . ?
C53 C52 C57 C58 -178.9(9) . . . . ?
C51 C52 C57 C58 1.1(13) . . . . ?
C53 C52 C57 C56 2.2(14) . . . . ?
C51 C52 C57 C56 -177.9(9) . . . . ?
C55 C56 C57 C58 179.5(11) . . . . ?
C55 C56 C57 C52 -1.6(16) . . . . ?
C52 C57 C58 C59 -2.3(14) . . . . ?
C56 C57 C58 C59 176.6(9) . . . . ?
C57 C58 C59 C60 1.0(14) . . . . ?
C52 C51 C60 C59 -2.7(12) . . . . ?
C52 C51 C60 C61 176.7(7) . . . . ?
C58 C59 C60 C51 1.4(12) . . . . ?
C58 C59 C60 C61 -177.9(8) . . . . ?
Er1 O9 C61 C62 -20.3(10) . . . . ?
Er1 O9 C61 C60 164.7(5) . . . . ?
C51 C60 C61 O9 11.7(10) . . . . ?
C59 C60 C61 O9 -168.9(7) . . . . ?
C51 C60 C61 C62 -163.4(7) . . . . ?
C59 C60 C61 C62 15.9(11) . . . . ?
O9 C61 C62 C63 -11.9(11) . . . . ?
C60 C61 C62 C63 162.9(7) . . . . ?
Er1 O10 C63 C62 39.3(9) . . . . ?
Nd1 O10 C63 C62 -150.6(5) . . . . ?
Er1 O10 C63 C64 -143.5(4) . . . . ?
Nd1 O10 C63 C64 26.6(8) . . . . ?
C61 C62 C63 O10 0.6(11) . . . . ?
C61 C62 C63 C64 -176.4(7) . . . . ?
C68 N3 C64 C65 2.5(10) . . . . ?
Nd1 N3 C64 C65 -178.4(5) . . . . ?
C68 N3 C64 C63 179.7(6) . . . . ?
Nd1 N3 C64 C63 -1.2(8) . . . . ?
O10 C63 C64 N3 -14.1(9) . . . . ?
C62 C63 C64 N3 163.2(6) . . . . ?
O10 C63 C64 C65 163.1(6) . . . . ?
C62 C63 C64 C65 -19.6(10) . . . . ?
N3 C64 C65 C66 -1.8(11) . . . . ?
C63 C64 C65 C66 -178.8(7) . . . . ?
C64 C65 C66 C67 -0.5(12) . . . . ?
C65 C66 C67 C68 1.9(12) . . . . ?
C64 N3 C68 C67 -1.0(10) . . . . ?
Nd1 N3 C68 C67 179.9(5) . . . . ?
C64 N3 C68 C69 173.5(6) . . . . ?
Nd1 N3 C68 C69 -5.5(8) . . . . ?
C66 C67 C68 N3 -1.2(11) . . . . ?
C66 C67 C68 C69 -175.3(7) . . . . ?
Er2 O11 C69 C70 11.6(11) . . . . ?
Nd1 O11 C69 C70 -153.8(6) . . . . ?
Er2 O11 C69 C68 -167.4(4) . . . . ?
Nd1 O11 C69 C68 27.3(8) . . . . ?
N3 C68 C69 O11 -13.2(9) . . . . ?
C67 C68 C69 O11 161.2(7) . . . . ?
N3 C68 C69 C70 167.7(6) . . . . ?
C67 C68 C69 C70 -17.8(10) . . . . ?
O11 C69 C70 C71 -5.2(12) . . . . ?
C68 C69 C70 C71 173.8(7) . . . . ?
Er2 O12 C71 C70 -7.4(12) . . . . ?
Er2 O12 C71 C72 171.6(5) . . . . ?
C69 C70 C71 O12 2.5(12) . . . . ?
C69 C70 C71 C72 -176.5(7) . . . . ?
O12 C71 C72 C73 172.6(7) . . . . ?
C70 C71 C72 C73 -8.4(11) . . . . ?
O12 C71 C72 C81 -7.0(10) . . . . ?
C70 C71 C72 C81 172.0(7) . . . . ?
C81 C72 C73 C74 -0.2(12) . . . . ?
C71 C72 C73 C74 -179.8(7) . . . . ?
C72 C73 C74 C75 178.5(9) . . . . ?
C72 C73 C74 C79 1.0(13) . . . . ?
C73 C74 C75 C76 178.8(9) . . . . ?
C79 C74 C75 C76 -3.8(15) . . . . ?
C74 C75 C76 C77 1.6(16) . . . . ?
C75 C76 C77 C78 0.5(18) . . . . ?
C76 C77 C78 C79 -0.3(17) . . . . ?
C73 C74 C79 C80 -1.8(12) . . . . ?
C75 C74 C79 C80 -179.3(8) . . . . ?
C73 C74 C79 C78 -178.6(8) . . . . ?
C75 C74 C79 C78 4.0(13) . . . . ?
C77 C78 C79 C80 -178.6(9) . . . . ?
C77 C78 C79 C74 -2.0(14) . . . . ?
C74 C79 C80 C81 1.8(13) . . . . ?
C78 C79 C80 C81 178.5(8) . . . . ?
C79 C80 C81 C72 -1.0(12) . . . . ?
C73 C72 C81 C80 0.2(12) . . . . ?
C71 C72 C81 C80 179.8(7) . . . . ?
Er2 O13 C82 O14 149.5(6) . . . . ?
Er2 O13 C82 C83 -30.6(7) . . . . ?
C87 N4 C83 C84 4.9(11) . . . . ?
Er2 N4 C83 C84 -170.8(6) . . . . ?
C87 N4 C83 C82 -175.0(6) . . . . ?
Er2 N4 C83 C82 9.3(8) . . . . ?
O14 C82 C83 N4 -166.8(7) . . . . ?
O13 C82 C83 N4 13.3(9) . . . . ?
O14 C82 C83 C84 13.3(11) . . . . ?
O13 C82 C83 C84 -166.5(7) . . . . ?
N4 C83 C84 C85 -3.2(12) . . . . ?
C82 C83 C84 C85 176.6(7) . . . . ?
C83 C84 C85 C86 0.5(13) . . . . ?
C84 C85 C86 C87 0.7(13) . . . . ?
C83 N4 C87 C86 -3.7(11) . . . . ?
Er2 N4 C87 C86 171.9(6) . . . . ?
C83 N4 C87 C88 177.3(6) . . . . ?
Er2 N4 C87 C88 -7.2(8) . . . . ?
C85 C86 C87 N4 0.9(12) . . . . ?
C85 C86 C87 C88 179.8(8) . . . . ?
Er2 O15 C88 C89 164.9(5) . . . . ?
Nd1 O15 C88 C89 -27.7(10) . . . . ?
Er2 O15 C88 C87 -11.3(8) . . . . ?
Nd1 O15 C88 C87 156.0(5) . . . . ?
N4 C87 C88 O15 11.5(9) . . . . ?
C86 C87 C88 O15 -167.5(7) . . . . ?
N4 C87 C88 C89 -164.9(7) . . . . ?
C86 C87 C88 C89 16.1(12) . . . . ?
O15 C88 C89 C90 -4.7(11) . . . . ?
C87 C88 C89 C90 171.4(7) . . . . ?
Nd1 O16 C90 C89 37.9(11) . . . . ?
Nd1 O16 C90 C91 -145.1(6) . . . . ?
C88 C89 C90 O16 3.5(12) . . . . ?
C88 C89 C90 C91 -173.5(7) . . . . ?
O16 C90 C91 C100 -11.8(11) . . . . ?
C89 C90 C91 C100 165.4(8) . . . . ?
O16 C90 C91 C92 164.0(7) . . . . ?
C89 C90 C91 C92 -18.8(11) . . . . ?
C100 C91 C92 C93 0.6(14) . . . . ?
C90 C91 C92 C93 -175.2(8) . . . . ?
C91 C92 C93 C94 -0.5(16) . . . . ?
C92 C93 C94 C99 -1.8(18) . . . . ?
C92 C93 C94 C95 179.6(10) . . . . ?
C93 C94 C95 C96 177.8(13) . . . . ?
C99 C94 C95 C96 -0.8(19) . . . . ?
C94 C95 C96 C97 -1(2) . . . . ?
C95 C96 C97 C98 0(3) . . . . ?
C96 C97 C98 C99 3(2) . . . . ?
C97 C98 C99 C94 -4.9(19) . . . . ?
C97 C98 C99 C100 176.8(11) . . . . ?
C93 C94 C99 C98 -174.4(12) . . . . ?
C95 C94 C99 C98 4.1(19) . . . . ?
C93 C94 C99 C100 3.9(17) . . . . ?
C95 C94 C99 C100 -177.5(10) . . . . ?
C92 C91 C100 C99 1.6(13) . . . . ?
C90 C91 C100 C99 177.4(8) . . . . ?
C98 C99 C100 C91 174.5(10) . . . . ?
C94 C99 C100 C91 -3.8(15) . . . . ?
C105 N5 C101 C102 0.8(10) . . . . ?
Nd1 N5 C101 C102 178.3(5) . . . . ?
N5 C101 C102 C103 -1.1(12) . . . . ?
C101 C102 C103 C104 0.8(12) . . . . ?
C102 C103 C104 C105 -0.3(12) . . . . ?
C101 N5 C105 C104 -0.2(10) . . . . ?
Nd1 N5 C105 C104 -177.8(6) . . . . ?
C103 C104 C105 N5 0.0(12) . . . . ?
C5S N1S C1S C2S 0.1(16) . . . . ?
N1S C1S C2S C3S 0.4(19) . . . . ?
C1S C2S C3S C4S 0(2) . . . . ?
C2S C3S C4S C5S -0.7(19) . . . . ?
C1S N1S C5S C4S -0.8(16) . . . . ?
C3S C4S C5S N1S 1.2(18) . . . . ?
C10S N2S C6S C7S 0.0 . . . . ?
N2S C6S C7S C8S 0.0 . . . . ?
C6S C7S C8S C9S 0.0 . . . . ?
C7S C8S C9S C10S 0.0 . . . . ?
C8S C9S C10S N2S 0.0 . . . . ?
C6S N2S C10S C9S 0.0 . . . . ?
C60S N12S C56S C57S 0.0 . . . . ?
N12S C56S C57S C58S 0.0 . . . . ?
C56S C57S C58S C59S 0.0 . . . . ?
C57S C58S C59S C60S 0.0 . . . . ?
C58S C59S C60S N12S 0.0 . . . . ?
C56S N12S C60S C59S 0.0 . . . . ?
C15S N3S C11S C12S 2.6(15) . . . . ?
N3S C11S C12S C13S -1.8(17) . . . . ?
C11S C12S C13S C14S 0.3(17) . . . . ?
C12S C13S C14S C15S 0.2(16) . . . . ?
C11S N3S C15S C14S -2.1(13) . . . . ?
C13S C14S C15S N3S 0.7(14) . . . . ?
C20S N4S C16S C17S 0.0 . . . . ?
N4S C16S C17S C18S 0.0 . . . . ?
C16S C17S C18S C19S 0.0 . . . . ?
C17S C18S C19S C20S 0.0 . . . . ?
C18S C19S C20S N4S 0.0 . . . . ?
C16S N4S C20S C19S 0.0 . . . . ?
C70S N14S C66S C67S 0.0 . . . . ?
N14S C66S C67S C68S 0.0 . . . . ?
C66S C67S C68S C69S 0.0 . . . . ?
C67S C68S C69S C70S 0.0 . . . . ?
C68S C69S C70S N14S 0.0 . . . . ?
C66S N14S C70S C69S 0.0 . . . . ?
C22S N5S C21S C25S 0(2) . . . . ?
C21S N5S C22S C23S 1(2) . . . . ?
N5S C22S C23S C24S 1(2) . . . . ?
C22S C23S C24S C25S -2.8(19) . . . . ?
N5S C21S C25S C24S -1(2) . . . . ?
C23S C24S C25S C21S 3(2) . . . . ?
C30S N6S C26S C27S -9(3) . . . . ?
N6S C26S C27S C28S 1(3) . . . . ?
C26S C27S C28S C29S 8(2) . . . . ?
C27S C28S C29S C30S -6.8(18) . . . . ?
C28S C29S C30S N6S -3.4(17) . . . . ?
C26S N6S C30S C29S 10(2) . . . . ?
C35S N7S C31S C32S 2(2) . . . . ?
N7S C31S C32S C33S 1(2) . . . . ?
C31S C32S C33S C34S -6(3) . . . . ?
C32S C33S C34S C35S 7(4) . . . . ?
C33S C34S C35S N7S -4(3) . . . . ?
C31S N7S C35S C34S 0(2) . . . . ?
C40S N8S C36S C37S -1(3) . . . . ?
N8S C36S C37S C38S -2(3) . . . . ?
C36S C37S C38S C39S 1(2) . . . . ?
C37S C38S C39S C40S 3(2) . . . . ?
C38S C39S C40S N8S -4.7(19) . . . . ?
C36S N8S C40S C39S 4(2) . . . . ?
C45S N9S C41S C42S 1(4) . . . . ?
N9S C41S C42S C43S -3(4) . . . . ?
C41S C42S C43S C44S 2(4) . . . . ?
C42S C43S C44S C45S 1(4) . . . . ?
C41S N9S C45S C44S 2(4) . . . . ?
C43S C44S C45S N9S -3(4) . . . . ?
C50S N10S C46S C47S 0.0 . . . . ?
N10S C46S C47S C48S 0.0 . . . . ?
C46S C47S C48S C49S 0.0 . . . . ?
C47S C48S C49S C50S 0.0 . . . . ?
C48S C49S C50S N10S 0.0 . . . . ?
C46S N10S C50S C49S 0.0 . . . . ?
C200 N20S C96S C97S 0.0 . . . . ?
N20S C96S C97S C98S 0.0 . . . . ?
C96S C97S C98S C99S 0.0 . . . . ?
C97S C98S C99S C200 0.0 . . . . ?
C98S C99S C200 N20S 0.0 . . . . ?
C96S N20S C200 C99S 0.0 . . . . ?
C65S N11S C61S C62S 3(5) . . . . ?
N11S C61S C62S C63S -2(4) . . . . ?
C61S C62S C63S C64S 6(4) . . . . ?
C62S C63S C64S C65S -8(4) . . . . ?
C61S N11S C65S C64S -6(5) . . . . ?
C63S C64S C65S N11S 7(4) . . . . ?
